data_1572049
loop_
_publ_author_name
'Wang, Yu'
'Lv, Zi-Yi'
'Chen, Zi-Xuan'
'Xing, Shuai'
'Huo, Zhong-Zhong'
'Hong, Xian-Fang'
'Yuan, Li'
'Li, Wei'
'Zheng, You-Xuan'

_publ_section_title
;
 Multiple-resonance thermally activated delayed fluorescence materials
 based on phosphorus central chirality for efficient circularly polarized
 electroluminescence
;
_journal_issue 19
_journal_name_full 'Materials Horizons'
_journal_page_first 4722
_journal_page_last 4729
_journal_paper_doi 10.1039/D4MH00605D
_journal_volume 11
_journal_year 2024
_chemical_absolute_configuration ad
_chemical_formula_moiety 'C64 H60 B N2 O P, 4[CH2Cl2], 1[CH3OH], 0.333[], 0.417[], 0.167[]'
_chemical_formula_sum 'C69 H72 B Cl8 N2 O2 P'
_chemical_formula_weight 1286.66
_space_group_crystal_system trigonal
_space_group_IT_number 154
_space_group_name_Hall 'P 32 2"'
_space_group_name_H-M_alt 'P 32 2 1'
_atom_sites_solution_hydrogens mixed
_atom_sites_solution_primary dual
_audit_creation_date 2024-06-13
_audit_creation_method
;
Olex2 1.5
(compiled 2024.02.16 svn.r378c4104 for OlexSys, GUI svn.r6928)
;
_audit_update_record
;
2024-07-01 deposited with the CCDC.	2024-07-03 downloaded from the CCDC.
;
_cell_angle_alpha 90
_cell_angle_beta 90
_cell_angle_gamma 120
_cell_formula_units_Z 12
_cell_length_a 32.7114(13)
_cell_length_b 32.7114(13)
_cell_length_c 23.7266(14)
_cell_measurement_reflns_used 9373
_cell_measurement_temperature 193.00
_cell_measurement_theta_max 45.244
_cell_measurement_theta_min 2.700
_cell_volume 21986.9(18)
_computing_cell_refinement 'SAINT V8.40B (Bruker, 2019)'
_computing_data_collection 'APEX5 V2023.9-2 (Bruker, 2023)'
_computing_data_reduction 'SAINT V8.40B (Bruker, 2019)'
_computing_molecular_graphics 'Olex2 1.5 (Dolomanov et al., 2009)'
_computing_publication_material 'Olex2 1.5 (Dolomanov et al., 2009)'
_computing_structure_refinement 'SHELXL 2019/3 (Sheldrick, 2015)'
_computing_structure_solution 'SHELXT 2018/2 (Sheldrick, 2018)'
_diffrn_ambient_temperature 193.00
_diffrn_detector CPAD
_diffrn_detector_area_resol_mean 7.41
_diffrn_detector_type 'Bruker PHOTON III'
_diffrn_measured_fraction_theta_full 0.991
_diffrn_measured_fraction_theta_max 0.983
_diffrn_measurement_device 'four-circle diffractometer'
_diffrn_measurement_device_type 'Bruker D8 VENTURE dual wavelength Mo/Cu'
_diffrn_measurement_method '\w and \f scans'
_diffrn_radiation_monochromator 'Helios Multi-layer Optic'
_diffrn_radiation_probe x-ray
_diffrn_radiation_type CuK\a
_diffrn_radiation_wavelength 1.54178
_diffrn_reflns_av_R_equivalents 0.0948
_diffrn_reflns_av_unetI/netI 0.0675
_diffrn_reflns_Laue_measured_fraction_full 0.991
_diffrn_reflns_Laue_measured_fraction_max 0.983
_diffrn_reflns_limit_h_max 21
_diffrn_reflns_limit_h_min -39
_diffrn_reflns_limit_k_max 39
_diffrn_reflns_limit_k_min -31
_diffrn_reflns_limit_l_max 28
_diffrn_reflns_limit_l_min -22
_diffrn_reflns_number 147656
_diffrn_reflns_point_group_measured_fraction_full 0.965
_diffrn_reflns_point_group_measured_fraction_max 0.952
_diffrn_reflns_theta_full 67.679
_diffrn_reflns_theta_max 68.714
_diffrn_reflns_theta_min 3.120
_diffrn_source 'microfocus sealed X-ray tube'
_diffrn_source_current 1.0
_diffrn_source_power 0.05
_diffrn_source_type 'Incoatec I\ms DIAMOND'
_diffrn_source_voltage 50.0
_exptl_absorpt_coefficient_mu 3.332
_exptl_absorpt_correction_T_max 0.7531
_exptl_absorpt_correction_T_min 0.5320
_exptl_absorpt_correction_type multi-scan
_exptl_absorpt_process_details
;
SADABS-2016/2 (Bruker,2016/2) was used for absorption correction.
wR2(int) was 0.1198 before and 0.0789 after correction.
The Ratio of minimum to maximum transmission is 0.7064.
The \l/2 correction factor is Not present.
;
_exptl_crystal_colour yellow
_exptl_crystal_colour_primary yellow
_exptl_crystal_density_diffrn 1.166
_exptl_crystal_description block
_exptl_crystal_F_000 8064
_exptl_crystal_size_max 0.13
_exptl_crystal_size_mid 0.12
_exptl_crystal_size_min 0.1
_refine_diff_density_max 0.246
_refine_diff_density_min -0.266
_refine_diff_density_rms 0.054
_refine_ls_abs_structure_details
;
 Flack x determined using 5252 quotients [(I+)-(I-)]/[(I+)+(I-)]
 (Parsons, Flack and Wagner, Acta Cryst. B69 (2013) 249-259).
;
_refine_ls_abs_structure_Flack 0.091(13)
_refine_ls_extinction_coef 0.00063(11)
_refine_ls_extinction_expression Fc^*^=kFc[1+0.001xFc^2^\l^3^/sin(2\q)]^-1/4^
_refine_ls_extinction_method 'SHELXL-2019/2 (Sheldrick 2019)'
_refine_ls_goodness_of_fit_ref 1.002
_refine_ls_hydrogen_treatment constr
_refine_ls_matrix_type full
_refine_ls_number_parameters 1312
_refine_ls_number_reflns 25876
_refine_ls_number_restraints 1572
_refine_ls_restrained_S_all 0.995
_refine_ls_R_factor_all 0.1217
_refine_ls_R_factor_gt 0.0827
_refine_ls_shift/su_max 0.000
_refine_ls_shift/su_mean 0.000
_refine_ls_structure_factor_coef Fsqd
_refine_ls_weighting_details 'w=1/[\s^2^(Fo^2^)+(0.1888P)^2^] where P=(Fo^2^+2Fc^2^)/3'
_refine_ls_weighting_scheme calc
_refine_ls_wR_factor_gt 0.2313
_refine_ls_wR_factor_ref 0.2824
_reflns_Friedel_coverage 0.835
_reflns_Friedel_fraction_full 0.936
_reflns_Friedel_fraction_max 0.918
_reflns_number_gt 15296
_reflns_number_total 25876
_reflns_threshold_expression 'I > 2\s(I)'
_cod_data_source_file d4mh00605d2.cif
_cod_data_source_block a_sq
_cod_depositor_comments
;
The following automatic conversions were performed:

data item '_diffrn_radiation_probe' value 'X-ray' was changed to
'x-ray' in accordance with the
/home/data/users/saulius/crontab/automatic-downloads/rss-feeds/RSC/lib/dictionaries/cif_core.dic
dictionary named 'cif_core.dic' version 2.4.2 last updated on
2011-04-26.

Automatic conversion script
Id: cif_fix_values 8170 2020-07-09 18:12:32Z antanas 

 Adding full bibliography for 1572048--1572049.cif.
;
_cod_original_cell_volume 21987(2)
_cod_database_code 1572049
_shelx_shelxl_version_number 2019/3
_shelx_space_group_comment
;
The symmetry employed for this shelxl refinement is uniquely defined
by the following loop, which should always be used as a source of
symmetry information in preference to the above space-group names.
They are only intended as comments.
;
_shelx_estimated_absorpt_t_max 0.732
_shelx_estimated_absorpt_t_min 0.671
_olex2_refinement_description
;
1. Fixed Uiso
 At 1.2 times of:
  All C(H) groups
 At 1.5 times of:
  All C(H,H,H) groups
2. Restrained distances
 C1A-C125 \\sim C128-C125 \\sim C1B-C125 \\sim C126-C125 \\sim C130-C125 \\sim
C127-C125
 with sigma of 0.02
 C98A-C97 \\sim C98-C97 \\sim C97-C129 \\sim C97-C100 \\sim C99A-C97 \\sim
C99-C97
 with sigma of 0.02
 C99-C98 \\sim C98-C100 \\sim C99-C100 \\sim C99A-C98A \\sim C99A-C129 \\sim
C98A-C129
 with sigma of 0.02
 C128-C126 \\sim C127-C126 \\sim C128-C127 \\sim C1B-C130 \\sim C1A-C130 \\sim
C1B-C1A
 with sigma of 0.02
3. Uiso/Uaniso restraints and constraints
C97 \\sim C98 \\sim C100 \\sim C99 \\sim C98A \\sim C129 \\sim C99A: within 2A
with sigma of 0.01 and sigma for terminal atoms of 0.02 within 2A
C125 \\sim C126 \\sim C128 \\sim C127 \\sim C130 \\sim C1A \\sim C1B: within 2A
with sigma of 0.01 and sigma for terminal atoms of 0.02 within 2A
C69 \\sim C68 \\sim C67 \\sim C66 \\sim C65 \\sim C70: within 2A with sigma of
0.01 and sigma for terminal atoms of 0.02 within 2A
4. Rigid body (RIGU) restrains
 All non-hydrogen atoms
 with sigma for 1-2 distances of 0.004 and sigma for 1-3 distances of 0.004
5. Others
 Sof(C98A)=Sof(H98D)=Sof(H98E)=Sof(H98F)=Sof(C129)=Sof(H12S)=Sof(H12T)=
 Sof(H12U)=Sof(C99A)=Sof(H99D)=Sof(H99E)=Sof(H99F)=1-FVAR(1)
 Sof(C98)=Sof(H98A)=Sof(H98B)=Sof(H98C)=Sof(C100)=Sof(H10J)=Sof(H10K)=
 Sof(H10L)=Sof(C99)=Sof(H99A)=Sof(H99B)=Sof(H99C)=FVAR(1)
 Sof(C130)=Sof(H13A)=Sof(H13B)=Sof(H13C)=Sof(C1A)=Sof(H1AA)=Sof(H1AB)=
 Sof(H1AC)=Sof(C1B)=Sof(H1BA)=Sof(H1BB)=Sof(H1BC)=1-FVAR(2)
 Sof(C126)=Sof(H12J)=Sof(H12K)=Sof(H12L)=Sof(C128)=Sof(H12M)=Sof(H12N)=
 Sof(H12O)=Sof(C127)=Sof(H12P)=Sof(H12Q)=Sof(H12R)=FVAR(2)
6.a Riding coordinates:
 C18(H18), C22(H22), C80(H80), C52(H52), C84(H84), C40(H40), C117(H117),
 C123(H12G,H12H,H12I), C104(H104), C98A(H98D,H98E,H98F), C129(H12S,H12T,H12U),
 C99A(H99D,H99E,H99F), C1A(H1AA,H1AB,H1AC), C1B(H1BA,H1BB,H1BC)
6.b Aromatic/amide H refined with riding coordinates:
 C74(H74), C75(H75), C77(H77), C32(H32), C37(H37), C2(H2), C23(H23), C58(H58),
 C118(H118), C24(H24), C9(H9), C39(H39), C60(H60), C94(H94), C49(H49), C96(H96),
  C112(H112), C30(H30), C85(H85), C110(H110), C51(H51), C3(H3), C88(H88),
 C15(H15), C87(H87), C86(H86), C4(H4), C103(H103), C6(H6), C120(H120), C10(H10),
  C11(H11), C12(H12), C70(H70), C66(H66), C67(H67), C68(H68), C69(H69), C5(H5),
 C101(H101)
6.c Fitted hexagon refined as free rotating group:
 C70(C65,C66,C67,C68,C69)
6.d Idealised Me refined as rotating group:
 C55(H55A,H55B,H55C), C57(H57A,H57B,H57C), C42(H42A,H42B,H42C), C106(H10A,H10B,
 H10C), C44(H44A,H44B,H44C), C34(H34A,H34B,H34C), C36(H36A,H36B,H36C),
 C122(H12A,H12B,H12C), C35(H35A,H35B,H35C), C43(H43A,H43B,H43C), C108(H10D,H10E,
 H10F), C56(H56A,H56B,H56C), C107(H10G,H10H,H10I), C124(H12D,H12E,H12F),
 C62(H62A,H62B,H62C), C64(H64A,H64B,H64C), C98(H98A,H98B,H98C), C100(H10J,H10K,
 H10L), C63(H63A,H63B,H63C), C126(H12J,H12K,H12L), C99(H99A,H99B,H99C),
 C128(H12M,H12N,H12O), C127(H12P,H12Q,H12R), C130(H13A,H13B,H13C)
;
_platon_squeeze_special_details
;
A solvent mask was calculated and 2191 electrons were 
found in a volume of 9401\%A^3^ in 4 voids per unit cell. 
This is consistent with the presence of 
4[CH2Cl2], 1[CH3OH], per formula unit 
which account for 2232 electrons 
per unit cell.
;
_platon_squeeze_void_probe_radius 1.20
_olex2_submission_special_instructions 'No special instructions were received'
_site XU

loop_
_space_group_symop_operation_xyz
'x, y, z'
'-y, x-y, z+2/3'
'-x+y, -x, z+1/3'
'y, x, -z'
'x-y, -y, -z+1/3'
'-x, -x+y, -z+2/3'

loop_
_atom_site_label
_atom_site_type_symbol
_atom_site_fract_x
_atom_site_fract_y
_atom_site_fract_z
_atom_site_U_iso_or_equiv
_atom_site_adp_type
_atom_site_occupancy
_atom_site_site_symmetry_order
_atom_site_calc_flag
_atom_site_refinement_flags_posn
_atom_site_refinement_flags_adp
_atom_site_refinement_flags_occupancy
_atom_site_disorder_assembly
_atom_site_disorder_group
P2 P 0.95220(6) 0.69806(7) 0.18325(9) 0.0981(5) Uani 1 1 d . . . . .
P1 P 1.04707(8) 0.58137(8) 0.06166(9) 0.1064(6) Uani 1 1 d . . . . .
N1 N 0.92954(16) 0.42196(18) 0.3106(2) 0.0810(12) Uani 1 1 d . . . . .
O2 O 0.98442(17) 0.71606(18) 0.2329(2) 0.1068(14) Uani 1 1 d . . . . .
N4 N 0.7384(2) 0.5168(2) 0.3383(2) 0.0948(14) Uani 1 1 d . . . . .
O1 O 1.0097(2) 0.5611(2) 0.0186(2) 0.1269(17) Uani 1 1 d . . . . .
N3 N 0.77335(19) 0.39465(18) 0.2824(2) 0.0880(13) Uani 1 1 d . . . . .
C28 C 0.8938(2) 0.3837(2) 0.3415(3) 0.0841(15) Uani 1 1 d . . . . .
N2 N 0.87835(17) 0.53039(18) 0.3747(2) 0.0829(12) Uani 1 1 d . . . . .
C17 C 0.9611(2) 0.5413(2) 0.2628(3) 0.0820(14) Uani 1 1 d . . . . .
C74 C 0.9078(2) 0.5730(3) 0.1125(3) 0.0949(17) Uani 1 1 d . . . . .
H74 H 0.916006 0.562708 0.079211 0.114 Uiso 1 1 calc R U . . .
C18 C 0.9602(2) 0.4990(2) 0.2676(3) 0.0828(15) Uani 1 1 d . . . . .
H18 H 0.972857 0.491027 0.236205 0.099 Uiso 1 1 d R U . . .
C26 C 0.9349(2) 0.3560(2) 0.2949(3) 0.0882(16) Uani 1 1 d . . . . .
C38 C 0.9936(2) 0.3512(3) 0.2354(3) 0.0906(16) Uani 1 1 d . . . . .
C27 C 0.8969(2) 0.3442(2) 0.3322(3) 0.0870(15) Uani 1 1 d . . . . .
C45 C 0.8379(2) 0.4511(3) 0.4210(3) 0.0915(17) Uani 1 1 d . . . . .
C75 C 0.8748(2) 0.5405(2) 0.1486(3) 0.0880(15) Uani 1 1 d . . . . .
H75 H 0.859521 0.508016 0.138870 0.106 Uiso 1 1 calc R U . . .
C46 C 0.8455(2) 0.4972(3) 0.4127(3) 0.0916(16) Uani 1 1 d . . . . .
C25 C 0.9557(2) 0.4044(2) 0.2818(3) 0.0838(15) Uani 1 1 d . . . . .
C81 C 0.7826(2) 0.4416(2) 0.2777(3) 0.0859(15) Uani 1 1 d . . . . .
C19 C 0.9309(2) 0.4661(2) 0.3063(3) 0.0804(14) Uani 1 1 d . . . . .
C22 C 0.9352(2) 0.5520(2) 0.2989(3) 0.0832(15) Uani 1 1 d . . . . .
H22 H 0.931476 0.577564 0.286411 0.100 Uiso 1 1 d R U . . .
C80 C 0.8171(2) 0.4730(2) 0.2406(3) 0.0890(16) Uani 1 1 d . . . . .
H80 H 0.827897 0.461227 0.211003 0.107 Uiso 1 1 d R U . . .
C116 C 0.7377(2) 0.5600(3) 0.3370(3) 0.0969(17) Uani 1 1 d . . . . .
C76 C 0.8628(2) 0.5540(2) 0.1998(3) 0.0878(15) Uani 1 1 d . . . . .
C73 C 0.9287(2) 0.6199(3) 0.1242(3) 0.0938(17) Uani 1 1 d . . . . .
C77 C 0.8855(2) 0.6020(3) 0.2118(3) 0.0909(16) Uani 1 1 d . . . . .
H77 H 0.878435 0.612873 0.245521 0.109 Uiso 1 1 calc R U . . .
C16 C 0.9919(2) 0.5770(2) 0.2193(3) 0.0822(14) Uani 1 1 d . . . . .
C20 C 0.9021(2) 0.4744(2) 0.3437(3) 0.0827(14) Uani 1 1 d . . . . .
C14 C 1.0310(2) 0.5929(2) 0.1286(3) 0.0914(16) Uani 1 1 d . . . . .
C33 C 0.7925(2) 0.2556(3) 0.4217(3) 0.103(2) Uani 1 1 d . . . . .
C21 C 0.9057(2) 0.5203(2) 0.3388(3) 0.0796(14) Uani 1 1 d . . . . .
C83 C 0.7658(2) 0.5027(3) 0.3077(3) 0.0935(17) Uani 1 1 d . . . . .
C13 C 1.0543(2) 0.6410(2) 0.1395(3) 0.0885(16) Uani 1 1 d . . . . .
C41 C 1.0130(3) 0.3215(3) 0.2099(3) 0.0996(18) Uani 1 1 d . . . . .
C52 C 0.9023(3) 0.6173(3) 0.3590(3) 0.0978(18) Uani 1 1 d . . . . .
H52 H 0.931478 0.625821 0.341083 0.117 Uiso 1 1 d R U . . .
C29 C 0.8623(2) 0.3873(2) 0.3771(3) 0.0897(16) Uani 1 1 d . . . . .
C47 C 0.8239(2) 0.5168(3) 0.4444(3) 0.0934(17) Uani 1 1 d . . . . .
C78 C 0.9189(2) 0.6343(2) 0.1739(3) 0.0891(16) Uani 1 1 d . . . . .
C53 C 0.8755(2) 0.5719(3) 0.3819(3) 0.0939(17) Uani 1 1 d . . . . .
C79 C 0.8265(2) 0.5200(2) 0.2375(3) 0.0873(15) Uani 1 1 d . . . . .
C89 C 0.7944(2) 0.3717(2) 0.2527(3) 0.0913(16) Uani 1 1 d . . . . .
C54 C 0.8551(3) 0.6875(3) 0.4430(4) 0.119(2) Uani 1 1 d . . . . .
C32 C 0.8642(2) 0.3024(2) 0.3603(3) 0.0905(17) Uani 1 1 d . . . . .
H32 H 0.866056 0.274473 0.355940 0.109 Uiso 1 1 calc R U . . .
C84 C 0.8010(2) 0.5339(3) 0.2716(3) 0.0923(17) Uani 1 1 d . . . . .
H84 H 0.812704 0.566203 0.280390 0.111 Uiso 1 1 d R U . . .
C37 C 0.9552(2) 0.3299(2) 0.2714(3) 0.0938(17) Uani 1 1 d . . . . .
H37 H 0.942200 0.297509 0.280561 0.113 Uiso 1 1 calc R U . . .
C119 C 0.7179(3) 0.6340(3) 0.3515(4) 0.110(2) Uani 1 1 d . . . . .
C40 C 0.9968(2) 0.4264(3) 0.2498(3) 0.0900(16) Uani 1 1 d . . . . .
H40 H 1.019027 0.459269 0.249962 0.108 Uiso 1 1 d R U . . .
C117 C 0.7597(3) 0.5998(3) 0.3045(3) 0.108(2) Uani 1 1 d . . . . .
H117 H 0.775000 0.600777 0.270056 0.129 Uiso 1 1 d R U . . .
C48 C 0.8425(2) 0.5640(3) 0.4246(3) 0.0955(18) Uani 1 1 d . . . . .
C2 C 1.0903(3) 0.5399(3) 0.1239(4) 0.108(2) Uani 1 1 d . . . . .
H2 H 1.088880 0.556887 0.155571 0.130 Uiso 1 1 calc R U . . .
C23 C 1.0145(2) 0.6256(2) 0.2272(3) 0.0879(16) Uani 1 1 d . . . . .
H23 H 1.009033 0.637249 0.261367 0.105 Uiso 1 1 calc R U . . .
C58 C 0.7933(2) 0.4894(3) 0.4856(3) 0.104(2) Uani 1 1 d . . . . .
H58 H 0.777912 0.502151 0.507308 0.125 Uiso 1 1 calc R U . . .
C59 C 0.7835(3) 0.4441(3) 0.4974(3) 0.106(2) Uani 1 1 d . . . . .
C31 C 0.8296(2) 0.3018(3) 0.3938(3) 0.0942(17) Uani 1 1 d . . . . .
C55 C 0.8559(4) 0.7178(3) 0.3929(5) 0.137(3) Uani 1 1 d . . . . .
H55A H 0.888678 0.740152 0.382511 0.206 Uiso 1 1 calc R U . . .
H55B H 0.839966 0.735290 0.403592 0.206 Uiso 1 1 calc R U . . .
H55C H 0.839557 0.697343 0.360679 0.206 Uiso 1 1 calc R U . . .
C8 C 1.0880(3) 0.6695(3) 0.0954(3) 0.1018(19) Uani 1 1 d . . . . .
C118 C 0.7467(3) 0.6351(3) 0.3111(3) 0.1042(19) Uani 1 1 d . . . . .
H118 H 0.759173 0.660674 0.285231 0.125 Uiso 1 1 calc R U . . .
C24 C 1.0442(2) 0.6572(2) 0.1882(3) 0.0904(16) Uani 1 1 d . . . . .
H24 H 1.057687 0.690184 0.194586 0.108 Uiso 1 1 calc R U . . .
C9 C 1.1174(3) 0.7186(3) 0.0932(4) 0.123(3) Uani 1 1 d . . . . .
H9 H 1.116659 0.738272 0.122165 0.148 Uiso 1 1 calc R U . . .
C39 C 1.0142(2) 0.4001(2) 0.2271(3) 0.0931(17) Uani 1 1 d . . . . .
H39 H 1.041821 0.415624 0.204445 0.112 Uiso 1 1 calc R U . . .
C111 C 0.6306(3) 0.4364(3) 0.4515(4) 0.122(2) Uani 1 1 d . . . . .
C60 C 0.8063(3) 0.4261(3) 0.4654(3) 0.102(2) Uani 1 1 d . . . . .
H60 H 0.800470 0.395251 0.473777 0.123 Uiso 1 1 calc R U . . .
C94 C 0.6662(3) 0.3263(3) 0.3684(4) 0.107(2) Uani 1 1 d . . . . .
H94 H 0.644501 0.329534 0.392020 0.128 Uiso 1 1 calc R U . . .
C90 C 0.7648(3) 0.3221(2) 0.2617(3) 0.0941(17) Uani 1 1 d . . . . .
C50 C 0.8602(3) 0.6456(3) 0.4200(4) 0.104(2) Uani 1 1 d . . . . .
C49 C 0.8347(3) 0.6007(3) 0.4408(4) 0.108(2) Uani 1 1 d . . . . .
H49 H 0.810508 0.594156 0.467503 0.130 Uiso 1 1 calc R U . . .
C109 C 0.6895(3) 0.4387(3) 0.3856(3) 0.1007(19) Uani 1 1 d . . . . .
C102 C 0.8148(3) 0.3059(3) 0.2011(3) 0.0951(17) Uani 1 1 d . . . . .
C92 C 0.7330(2) 0.3604(3) 0.3109(3) 0.0935(17) Uani 1 1 d . . . . .
C71 C 0.9795(2) 0.7049(3) 0.1153(3) 0.1021(19) Uani 1 1 d . . . . .
C93 C 0.7041(3) 0.3685(3) 0.3449(3) 0.0992(18) Uani 1 1 d . . . . .
C121 C 0.7053(4) 0.6721(4) 0.3583(5) 0.131(3) Uani 1 1 d . . . . .
C96 C 0.6889(3) 0.2761(3) 0.3233(3) 0.105(2) Uani 1 1 d . . . . .
H96 H 0.683631 0.245432 0.314629 0.126 Uiso 1 1 calc R U . . .
C112 C 0.6468(3) 0.4866(4) 0.4402(4) 0.118(2) Uani 1 1 d . . . . .
H112 H 0.632131 0.502075 0.457783 0.142 Uiso 1 1 calc R U . . .
C30 C 0.8292(2) 0.3438(2) 0.4011(3) 0.0950(18) Uani 1 1 d . . . . .
H30 H 0.804967 0.343044 0.423941 0.114 Uiso 1 1 calc R U . . .
C85 C 0.9826(3) 0.6585(3) 0.0369(4) 0.115(2) Uani 1 1 d . . . . .
H85 H 0.972293 0.628525 0.020046 0.138 Uiso 1 1 calc R U . . .
C105 C 0.8249(3) 0.2715(3) 0.1702(3) 0.109(2) Uani 1 1 d . . . . .
C110 C 0.6517(3) 0.4167(3) 0.4239(4) 0.114(2) Uani 1 1 d . . . . .
H110 H 0.639941 0.384044 0.430780 0.137 Uiso 1 1 calc R U . . .
C57 C 0.8996(3) 0.7175(4) 0.4794(5) 0.138(3) Uani 1 1 d . . . . .
H57A H 0.927833 0.730159 0.455572 0.207 Uiso 1 1 calc R U . . .
H57B H 0.901640 0.697657 0.509010 0.207 Uiso 1 1 calc R U . . .
H57C H 0.897574 0.743598 0.496714 0.207 Uiso 1 1 calc R U . . .
C1 C 1.0743(3) 0.5458(3) 0.0724(4) 0.109(2) Uani 1 1 d . . . . .
C72 C 0.9652(2) 0.6624(3) 0.0910(3) 0.0996(18) Uani 1 1 d . . . . .
C91 C 0.7279(2) 0.3158(2) 0.2986(3) 0.0937(17) Uani 1 1 d . . . . .
C114 C 0.7042(3) 0.4861(3) 0.3770(3) 0.1005(18) Uani 1 1 d . . . . .
C51 C 0.8944(3) 0.6536(3) 0.3785(3) 0.0969(18) Uani 1 1 d . . . . .
H51 H 0.912660 0.684435 0.363244 0.116 Uiso 1 1 calc R U . . .
C97 C 0.6188(3) 0.2386(3) 0.3889(3) 0.119(2) Uani 1 1 d D U . . .
C82 C 0.7550(2) 0.4541(3) 0.3127(3) 0.0932(17) Uani 1 1 d . . . . .
C3 C 1.1080(3) 0.5102(4) 0.1306(5) 0.136(3) Uani 1 1 d . . . . .
H3 H 1.119393 0.506960 0.166216 0.163 Uiso 1 1 calc R U . . .
C88 C 1.0110(3) 0.7468(3) 0.0881(4) 0.118(2) Uani 1 1 d . . . . .
H88 H 1.020494 0.776717 0.104588 0.141 Uiso 1 1 calc R U . . .
C113 C 0.6836(3) 0.5102(3) 0.4034(3) 0.1040(19) Uani 1 1 d . . . . .
C42 C 1.0307(4) 0.3035(4) 0.2580(4) 0.136(3) Uani 1 1 d . . . . .
H42A H 1.049307 0.329349 0.284258 0.204 Uiso 1 1 calc R U . . .
H42B H 1.050572 0.291495 0.242645 0.204 Uiso 1 1 calc R U . . .
H42C H 1.003759 0.278013 0.277831 0.204 Uiso 1 1 calc R U . . .
C7 C 1.0908(3) 0.6428(3) 0.0514(4) 0.118(2) Uani 1 1 d . . . . .
C115 C 0.7053(3) 0.5570(3) 0.3784(3) 0.1030(19) Uani 1 1 d . . . . .
C15 C 1.0001(2) 0.5604(2) 0.1676(3) 0.0907(16) Uani 1 1 d . . . . .
H15 H 0.984612 0.527570 0.159754 0.109 Uiso 1 1 calc R U . . .
C87 C 1.0278(3) 0.7432(5) 0.0365(5) 0.148(3) Uani 1 1 d . . . . .
H87 H 1.049409 0.771354 0.017471 0.177 Uiso 1 1 calc R U . . .
C106 C 0.7821(4) 0.2398(3) 0.1309(4) 0.133(3) Uani 1 1 d . . . . .
H10A H 0.752673 0.226929 0.152518 0.199 Uiso 1 1 calc R U . . .
H10B H 0.785676 0.213777 0.116115 0.199 Uiso 1 1 calc R U . . .
H10C H 0.781110 0.258750 0.099532 0.199 Uiso 1 1 calc R U . . .
C44 C 0.9751(3) 0.2834(4) 0.1744(4) 0.133(3) Uani 1 1 d . . . . .
H44A H 0.946299 0.265852 0.196895 0.199 Uiso 1 1 calc R U . . .
H44B H 0.985649 0.261854 0.161163 0.199 Uiso 1 1 calc R U . . .
H44C H 0.968490 0.297741 0.141890 0.199 Uiso 1 1 calc R U . . .
C34 C 0.7643(4) 0.2202(4) 0.3748(4) 0.141(3) Uani 1 1 d . . . . .
H34A H 0.749670 0.233526 0.350531 0.211 Uiso 1 1 calc R U . . .
H34B H 0.739679 0.190760 0.391706 0.211 Uiso 1 1 calc R U . . .
H34C H 0.785581 0.213740 0.352391 0.211 Uiso 1 1 calc R U . . .
C36 C 0.7572(3) 0.2625(3) 0.4571(5) 0.134(3) Uani 1 1 d . . . . .
H36A H 0.774371 0.288574 0.483662 0.201 Uiso 1 1 calc R U . . .
H36B H 0.736709 0.233511 0.477996 0.201 Uiso 1 1 calc R U . . .
H36C H 0.737875 0.269984 0.432181 0.201 Uiso 1 1 calc R U . . .
C95 C 0.6584(3) 0.2806(3) 0.3596(3) 0.106(2) Uani 1 1 d . . . . .
C86 C 1.0144(3) 0.6993(4) 0.0104(4) 0.130(3) Uani 1 1 d . . . . .
H86 H 1.027408 0.698273 -0.025090 0.156 Uiso 1 1 calc R U . . .
C61 C 0.7512(3) 0.4131(3) 0.5461(4) 0.114(2) Uani 1 1 d . . . . .
C4 C 1.1089(5) 0.4846(4) 0.0834(7) 0.159(4) Uani 1 1 d . . . . .
H4 H 1.121069 0.463685 0.086834 0.191 Uiso 1 1 calc R U . . .
C103 C 0.8448(2) 0.3555(3) 0.1961(3) 0.0961(17) Uani 1 1 d . . . . .
H103 H 0.872736 0.367187 0.174092 0.115 Uiso 1 1 calc R U . . .
C122 C 0.7391(5) 0.7176(4) 0.3270(5) 0.151(4) Uani 1 1 d . . . . .
H12A H 0.746094 0.709830 0.289654 0.227 Uiso 1 1 calc R U . . .
H12B H 0.768433 0.735094 0.348478 0.227 Uiso 1 1 calc R U . . .
H12C H 0.724287 0.737159 0.322715 0.227 Uiso 1 1 calc R U . . .
C6 C 1.0734(4) 0.5189(4) 0.0253(4) 0.146(3) Uani 1 1 d . . . . .
H6 H 1.060238 0.520954 -0.009584 0.175 Uiso 1 1 calc R U . . .
C120 C 0.6969(3) 0.5940(3) 0.3861(4) 0.110(2) Uani 1 1 d . . . . .
H120 H 0.676342 0.592282 0.415529 0.132 Uiso 1 1 calc R U . . .
B1 B 0.8659(3) 0.4353(3) 0.3834(3) 0.0870(18) Uani 1 1 d . . . . .
C10 C 1.1475(4) 0.7375(4) 0.0480(5) 0.151(4) Uani 1 1 d . . . . .
H10 H 1.168440 0.770692 0.048072 0.181 Uiso 1 1 calc R U . . .
C35 C 0.8155(3) 0.2355(4) 0.4600(5) 0.146(4) Uani 1 1 d . . . . .
H35A H 0.836557 0.228667 0.437680 0.219 Uiso 1 1 calc R U . . .
H35B H 0.791026 0.206421 0.477600 0.219 Uiso 1 1 calc R U . . .
H35C H 0.833745 0.258645 0.489313 0.219 Uiso 1 1 calc R U . . .
C43 C 1.0563(3) 0.3525(3) 0.1713(4) 0.121(3) Uani 1 1 d . . . . .
H43A H 1.045645 0.362042 0.137773 0.182 Uiso 1 1 calc R U . . .
H43B H 1.071243 0.334293 0.159911 0.182 Uiso 1 1 calc R U . . .
H43C H 1.079086 0.380678 0.192071 0.182 Uiso 1 1 calc R U . . .
C108 C 0.8681(4) 0.2945(4) 0.1346(4) 0.133(3) Uani 1 1 d . . . . .
H10D H 0.862725 0.309794 0.102220 0.200 Uiso 1 1 calc R U . . .
H10E H 0.875514 0.270558 0.121157 0.200 Uiso 1 1 calc R U . . .
H10F H 0.894619 0.318156 0.156901 0.200 Uiso 1 1 calc R U . . .
C56 C 0.8133(4) 0.6725(4) 0.4777(5) 0.146(3) Uani 1 1 d . . . . .
H56A H 0.813893 0.700283 0.494124 0.219 Uiso 1 1 calc R U . . .
H56B H 0.812896 0.651909 0.507955 0.219 Uiso 1 1 calc R U . . .
H56C H 0.784966 0.655236 0.454392 0.219 Uiso 1 1 calc R U . . .
C107 C 0.8302(3) 0.2396(3) 0.2128(4) 0.120(2) Uani 1 1 d . . . . .
H10G H 0.861395 0.242655 0.208744 0.180 Uiso 1 1 calc R U . . .
H10H H 0.805735 0.206698 0.206025 0.180 Uiso 1 1 calc R U . . .
H10I H 0.826714 0.248757 0.251054 0.180 Uiso 1 1 calc R U . . .
C124 C 0.6523(4) 0.6518(5) 0.3355(6) 0.174(5) Uani 1 1 d . . . . .
H12D H 0.632927 0.654532 0.365170 0.261 Uiso 1 1 calc R U . . .
H12E H 0.638897 0.618498 0.325112 0.261 Uiso 1 1 calc R U . . .
H12F H 0.652665 0.669885 0.302426 0.261 Uiso 1 1 calc R U . . .
C62 C 0.7220(5) 0.4355(6) 0.5674(6) 0.200(6) Uani 1 1 d . . . . .
H62A H 0.743376 0.467260 0.581789 0.300 Uiso 1 1 calc R U . . .
H62B H 0.700771 0.415941 0.597572 0.300 Uiso 1 1 calc R U . . .
H62C H 0.703374 0.437353 0.536164 0.300 Uiso 1 1 calc R U . . .
C125 C 0.5853(3) 0.4081(4) 0.4864(4) 0.144(3) Uani 1 1 d D U . . .
C123 C 0.7057(5) 0.6849(5) 0.4218(5) 0.166(4) Uani 1 1 d . . . . .
H12G H 0.706497 0.660622 0.445342 0.249 Uiso 1 1 d R U . . .
H12H H 0.677177 0.686351 0.430392 0.249 Uiso 1 1 d R U . . .
H12I H 0.733647 0.715551 0.429622 0.249 Uiso 1 1 d R U . . .
C11 C 1.1496(5) 0.7132(4) 0.0038(5) 0.162(4) Uani 1 1 d . . . . .
H11 H 1.169959 0.728021 -0.027370 0.194 Uiso 1 1 calc R U . . .
C12 C 1.1200(5) 0.6651(5) 0.0070(5) 0.160(4) Uani 1 1 d . . . . .
H12 H 1.120058 0.646275 -0.023522 0.192 Uiso 1 1 calc R U . . .
C64 C 0.7825(5) 0.4118(6) 0.5915(5) 0.186(5) Uani 1 1 d . . . . .
H64A H 0.809617 0.411573 0.574277 0.279 Uiso 1 1 calc R U . . .
H64B H 0.764616 0.383175 0.614230 0.279 Uiso 1 1 calc R U . . .
H64C H 0.793586 0.439648 0.615593 0.279 Uiso 1 1 calc R U . . .
C70 C 0.8890(3) 0.7192(3) 0.1312(3) 0.159(3) Uani 1 1 d G U . . .
H70 H 0.896075 0.708904 0.097017 0.191 Uiso 1 1 calc R U . . .
C65 C 0.9118(2) 0.7194(2) 0.1808(3) 0.112(2) Uani 1 1 d G U . . .
C66 C 0.9015(3) 0.7344(3) 0.2308(2) 0.142(3) Uani 1 1 d G U . . .
H66 H 0.917054 0.734551 0.264694 0.170 Uiso 1 1 calc R U . . .
C67 C 0.8684(3) 0.7492(3) 0.2313(3) 0.159(3) Uani 1 1 d G U . . .
H67 H 0.861330 0.759489 0.265562 0.191 Uiso 1 1 calc R U . . .
C68 C 0.8456(3) 0.7490(3) 0.1818(4) 0.171(4) Uani 1 1 d G U . . .
H68 H 0.822978 0.759136 0.182158 0.206 Uiso 1 1 calc R U . . .
C69 C 0.8559(3) 0.7340(4) 0.1317(3) 0.186(4) Uani 1 1 d G U . . .
H69 H 0.840349 0.733843 0.097885 0.223 Uiso 1 1 calc R U . . .
C5 C 1.0917(6) 0.4900(5) 0.0310(7) 0.183(5) Uani 1 1 d . . . . .
H5 H 1.092998 0.473076 -0.000797 0.220 Uiso 1 1 calc R U . . .
C98 C 0.5718(4) 0.2297(5) 0.3684(6) 0.146(5) Uani 0.764(12) 1 d D U P A 1
H98A H 0.571701 0.259552 0.366927 0.218 Uiso 0.764(12) 1 calc R U P A 1
H98B H 0.547092 0.207893 0.394170 0.218 Uiso 0.764(12) 1 calc R U P A 1
H98C H 0.565919 0.215739 0.330614 0.218 Uiso 0.764(12) 1 calc R U P A 1
B2 B 0.7151(3) 0.4194(3) 0.3501(3) 0.099(2) Uani 1 1 d . . . . .
C100 C 0.6218(5) 0.1921(4) 0.3799(7) 0.157(5) Uani 0.764(12) 1 d D U P A 1
H10J H 0.609834 0.179185 0.342370 0.235 Uiso 0.764(12) 1 calc R U P A 1
H10K H 0.602730 0.168769 0.408611 0.235 Uiso 0.764(12) 1 calc R U P A 1
H10L H 0.654745 0.199736 0.383201 0.235 Uiso 0.764(12) 1 calc R U P A 1
C63 C 0.7157(4) 0.3661(4) 0.5256(5) 0.156(4) Uani 1 1 d . . . . .
H63A H 0.692111 0.368879 0.502902 0.234 Uiso 1 1 calc R U . . .
H63B H 0.700091 0.345268 0.557771 0.234 Uiso 1 1 calc R U . . .
H63C H 0.731047 0.352902 0.502397 0.234 Uiso 1 1 calc R U . . .
C126 C 0.5816(6) 0.3631(6) 0.5011(8) 0.166(5) Uani 0.741(14) 1 d D U P B 1
H12J H 0.570789 0.342177 0.468123 0.249 Uiso 0.741(14) 1 calc R U P B 1
H12K H 0.558861 0.348374 0.531884 0.249 Uiso 0.741(14) 1 calc R U P B 1
H12L H 0.612512 0.368330 0.513007 0.249 Uiso 0.741(14) 1 calc R U P B 1
C99 C 0.6268(5) 0.2492(6) 0.4535(5) 0.181(7) Uani 0.764(12) 1 d D U P A 1
H99A H 0.655235 0.248799 0.465369 0.271 Uiso 0.764(12) 1 calc R U P A 1
H99B H 0.599460 0.225138 0.474356 0.271 Uiso 0.764(12) 1 calc R U P A 1
H99C H 0.630584 0.280385 0.461131 0.271 Uiso 0.764(12) 1 calc R U P A 1
C104 C 0.8348(2) 0.3876(2) 0.2225(3) 0.0898(16) Uani 1 1 d . . . . .
H104 H 0.860959 0.418676 0.225319 0.108 Uiso 1 1 d R U . . .
C101 C 0.7755(3) 0.2913(3) 0.2342(3) 0.1005(19) Uani 1 1 d . . . . .
H101 H 0.754543 0.258303 0.238364 0.121 Uiso 1 1 calc R U . . .
C128 C 0.5455(5) 0.4074(8) 0.4576(7) 0.179(6) Uani 0.741(14) 1 d D U P B 1
H12M H 0.552601 0.439869 0.450956 0.269 Uiso 0.741(14) 1 calc R U P B 1
H12N H 0.517171 0.390941 0.481088 0.269 Uiso 0.741(14) 1 calc R U P B 1
H12O H 0.540069 0.390961 0.421476 0.269 Uiso 0.741(14) 1 calc R U P B 1
C127 C 0.5934(7) 0.4348(7) 0.5432(6) 0.179(6) Uani 0.741(14) 1 d D U P B 1
H12P H 0.624920 0.444066 0.557660 0.268 Uiso 0.741(14) 1 calc R U P B 1
H12Q H 0.569542 0.414099 0.570608 0.268 Uiso 0.741(14) 1 calc R U P B 1
H12R H 0.590775 0.463034 0.537205 0.268 Uiso 0.741(14) 1 calc R U P B 1
C98A C 0.5830(13) 0.2495(15) 0.4205(17) 0.149(8) Uani 0.236(12) 1 d D U P A 2
H98D H 0.600572 0.282201 0.433898 0.224 Uiso 0.236(12) 1 d R U P A 2
H98E H 0.569542 0.228181 0.452818 0.224 Uiso 0.236(12) 1 d R U P A 2
H98F H 0.557562 0.245641 0.395388 0.224 Uiso 0.236(12) 1 d R U P A 2
C129 C 0.5910(15) 0.2039(13) 0.3393(13) 0.162(10) Uani 0.236(12) 1 d D U P A 2
H12S H 0.589998 0.221770 0.306701 0.243 Uiso 0.236(12) 1 d R U P A 2
H12T H 0.558828 0.182220 0.352221 0.243 Uiso 0.236(12) 1 d R U P A 2
H12U H 0.606248 0.185760 0.328371 0.243 Uiso 0.236(12) 1 d R U P A 2
C99A C 0.6352(13) 0.2132(15) 0.4300(16) 0.142(8) Uani 0.236(12) 1 d D U P A 2
H99D H 0.650363 0.198966 0.408139 0.213 Uiso 0.236(12) 1 d R U P A 2
H99E H 0.607683 0.188316 0.449799 0.213 Uiso 0.236(12) 1 d R U P A 2
H99F H 0.657753 0.235306 0.457569 0.213 Uiso 0.236(12) 1 d R U P A 2
C130 C 0.5978(17) 0.3864(18) 0.5326(15) 0.164(9) Uani 0.259(14) 1 d D U P B 2
H13A H 0.631802 0.397920 0.531642 0.246 Uiso 0.259(14) 1 calc R U P B 2
H13B H 0.580430 0.352030 0.528286 0.246 Uiso 0.259(14) 1 calc R U P B 2
H13C H 0.589530 0.394923 0.568744 0.246 Uiso 0.259(14) 1 calc R U P B 2
C1A C 0.5580(16) 0.4309(17) 0.504(2) 0.180(8) Uani 0.259(14) 1 d D U P B 2
H1AA H 0.578580 0.461374 0.522469 0.270 Uiso 0.259(14) 1 d R U P B 2
H1AB H 0.533740 0.409864 0.531199 0.270 Uiso 0.259(14) 1 d R U P B 2
H1AC H 0.542810 0.435614 0.471409 0.270 Uiso 0.259(14) 1 d R U P B 2
C1B C 0.5533(14) 0.3682(14) 0.4448(16) 0.181(11) Uani 0.259(14) 1 d D U P B 2
H1BA H 0.533558 0.377428 0.423389 0.272 Uiso 0.259(14) 1 d R U P B 2
H1BB H 0.533198 0.339468 0.466249 0.272 Uiso 0.259(14) 1 d R U P B 2
H1BC H 0.573078 0.362388 0.418649 0.272 Uiso 0.259(14) 1 d R U P B 2

loop_
_atom_site_aniso_label
_atom_site_aniso_U_11
_atom_site_aniso_U_22
_atom_site_aniso_U_33
_atom_site_aniso_U_23
_atom_site_aniso_U_13
_atom_site_aniso_U_12
P2 0.0832(10) 0.0925(11) 0.1090(12) 0.0063(9) -0.0043(9) 0.0367(9)
P1 0.1104(13) 0.1067(13) 0.0950(12) 0.0047(10) 0.0128(10) 0.0488(11)
N1 0.070(3) 0.086(3) 0.090(3) 0.002(2) 0.006(2) 0.041(2)
O2 0.092(3) 0.102(3) 0.116(3) -0.001(3) -0.021(3) 0.041(3)
N4 0.083(3) 0.098(3) 0.102(4) 0.004(3) 0.007(3) 0.044(3)
O1 0.155(5) 0.133(4) 0.090(3) -0.004(3) -0.001(3) 0.070(4)
N3 0.083(3) 0.084(3) 0.093(3) 0.005(3) 0.001(3) 0.040(3)
C28 0.068(3) 0.081(3) 0.095(4) -0.001(3) -0.003(3) 0.032(3)
N2 0.070(3) 0.087(3) 0.086(3) -0.010(2) -0.001(2) 0.034(2)
C17 0.076(3) 0.087(4) 0.078(3) 0.000(3) -0.003(3) 0.037(3)
C74 0.083(4) 0.113(5) 0.088(4) 0.007(3) 0.006(3) 0.047(4)
C18 0.082(4) 0.082(3) 0.082(4) 0.008(3) 0.003(3) 0.040(3)
C26 0.088(4) 0.088(4) 0.086(4) 0.003(3) 0.006(3) 0.042(3)
C38 0.082(4) 0.101(4) 0.097(4) 0.002(3) 0.005(3) 0.052(3)
C27 0.069(3) 0.087(4) 0.102(4) 0.001(3) 0.002(3) 0.037(3)
C45 0.072(3) 0.096(4) 0.098(4) -0.003(3) 0.010(3) 0.036(3)
C75 0.077(3) 0.087(4) 0.098(4) 0.002(3) -0.003(3) 0.040(3)
C46 0.085(4) 0.104(4) 0.091(4) 0.007(3) 0.011(3) 0.051(3)
C25 0.077(3) 0.084(3) 0.088(4) 0.005(3) 0.009(3) 0.038(3)
C81 0.075(3) 0.085(4) 0.086(4) 0.002(3) -0.005(3) 0.032(3)
C19 0.075(3) 0.081(3) 0.082(3) 0.000(3) -0.005(3) 0.036(3)
C22 0.070(3) 0.084(4) 0.093(4) 0.003(3) 0.002(3) 0.037(3)
C80 0.086(4) 0.089(4) 0.089(4) 0.002(3) -0.007(3) 0.041(3)
C116 0.085(4) 0.106(4) 0.101(4) -0.009(4) -0.004(3) 0.049(4)
C76 0.076(3) 0.091(4) 0.092(4) 0.002(3) -0.006(3) 0.039(3)
C73 0.081(4) 0.104(4) 0.099(4) 0.009(4) 0.001(3) 0.047(3)
C77 0.085(4) 0.096(4) 0.091(4) -0.005(3) -0.008(3) 0.045(3)
C16 0.073(3) 0.077(3) 0.095(4) 0.002(3) -0.001(3) 0.035(3)
C20 0.075(3) 0.091(4) 0.085(4) 0.001(3) 0.000(3) 0.044(3)
C14 0.087(4) 0.090(4) 0.094(4) 0.002(3) 0.012(3) 0.042(3)
C33 0.083(4) 0.091(4) 0.110(5) 0.023(4) 0.001(3) 0.026(3)
C21 0.071(3) 0.085(3) 0.082(3) -0.008(3) -0.008(3) 0.038(3)
C83 0.086(4) 0.105(4) 0.091(4) 0.001(3) -0.004(3) 0.049(4)
C13 0.077(3) 0.087(4) 0.091(4) 0.003(3) -0.012(3) 0.034(3)
C41 0.092(4) 0.097(4) 0.115(5) -0.006(4) 0.012(4) 0.051(4)
C52 0.084(4) 0.109(5) 0.109(5) -0.018(4) -0.023(3) 0.055(4)
C29 0.076(3) 0.089(4) 0.095(4) 0.010(3) 0.013(3) 0.035(3)
C47 0.073(3) 0.107(4) 0.097(4) -0.015(3) 0.003(3) 0.043(3)
C78 0.076(3) 0.080(3) 0.097(4) 0.014(3) -0.005(3) 0.028(3)
C53 0.081(4) 0.099(4) 0.109(5) -0.014(3) -0.008(3) 0.050(3)
C79 0.082(4) 0.082(3) 0.089(4) 0.006(3) -0.004(3) 0.034(3)
C89 0.086(4) 0.091(4) 0.096(4) -0.003(3) -0.012(3) 0.043(3)
C54 0.116(5) 0.122(6) 0.145(6) -0.034(5) -0.020(5) 0.079(5)
C32 0.086(4) 0.083(4) 0.102(4) 0.020(3) 0.016(3) 0.041(3)
C84 0.080(4) 0.089(4) 0.100(4) 0.007(3) -0.001(3) 0.036(3)
C37 0.082(4) 0.088(4) 0.113(5) 0.000(3) 0.005(3) 0.043(3)
C119 0.110(5) 0.122(5) 0.115(5) -0.025(4) -0.015(4) 0.070(5)
C40 0.079(3) 0.093(4) 0.100(4) 0.012(3) 0.011(3) 0.044(3)
C117 0.107(5) 0.113(5) 0.104(5) -0.008(4) 0.012(4) 0.056(4)
C48 0.082(4) 0.094(4) 0.105(5) -0.014(3) 0.003(3) 0.040(3)
C2 0.096(5) 0.107(5) 0.124(5) -0.013(4) -0.007(4) 0.052(4)
C23 0.083(4) 0.087(4) 0.097(4) 0.003(3) 0.003(3) 0.045(3)
C58 0.082(4) 0.124(5) 0.103(5) -0.008(4) 0.015(3) 0.048(4)
C59 0.088(4) 0.111(5) 0.113(5) 0.002(4) 0.026(4) 0.046(4)
C31 0.080(4) 0.096(4) 0.100(4) 0.020(3) 0.012(3) 0.039(3)
C55 0.143(7) 0.117(6) 0.177(8) -0.034(6) -0.034(6) 0.084(6)
C8 0.093(4) 0.101(4) 0.103(5) 0.032(4) 0.013(4) 0.042(4)
C118 0.107(5) 0.109(5) 0.107(5) -0.005(4) -0.005(4) 0.062(4)
C24 0.081(4) 0.075(3) 0.108(4) 0.004(3) -0.002(3) 0.033(3)
C9 0.113(6) 0.103(5) 0.123(6) 0.022(5) 0.010(5) 0.030(4)
C39 0.080(4) 0.090(4) 0.101(4) 0.003(3) 0.005(3) 0.036(3)
C111 0.113(5) 0.127(6) 0.120(6) -0.001(5) 0.029(5) 0.056(5)
C60 0.092(4) 0.106(5) 0.109(5) 0.009(4) 0.021(4) 0.049(4)
C94 0.086(4) 0.106(5) 0.118(5) 0.021(4) 0.002(4) 0.040(4)
C90 0.093(4) 0.082(4) 0.103(4) 0.009(3) -0.011(3) 0.040(3)
C50 0.084(4) 0.106(5) 0.126(5) -0.030(4) -0.020(4) 0.050(4)
C49 0.090(4) 0.117(5) 0.125(6) -0.023(4) 0.004(4) 0.057(4)
C109 0.094(4) 0.112(5) 0.097(4) 0.009(4) 0.010(3) 0.052(4)
C102 0.101(4) 0.099(4) 0.091(4) -0.002(3) -0.005(3) 0.054(4)
C92 0.092(4) 0.094(4) 0.091(4) 0.018(3) 0.013(3) 0.043(3)
C71 0.078(4) 0.098(4) 0.122(5) 0.025(4) 0.014(4) 0.038(3)
C93 0.093(4) 0.106(4) 0.094(4) 0.016(4) 0.001(3) 0.046(4)
C121 0.135(6) 0.132(6) 0.152(7) -0.032(5) -0.024(5) 0.087(5)
C96 0.105(5) 0.087(4) 0.118(5) 0.025(4) -0.003(4) 0.044(4)
C112 0.095(5) 0.160(7) 0.116(5) 0.016(5) 0.013(4) 0.076(5)
C30 0.080(4) 0.092(4) 0.107(5) 0.015(4) 0.014(3) 0.038(3)
C85 0.099(5) 0.132(6) 0.113(5) 0.021(5) 0.017(4) 0.056(5)
C105 0.111(5) 0.101(5) 0.111(5) -0.002(4) -0.004(4) 0.049(4)
C110 0.099(5) 0.125(6) 0.111(5) 0.010(4) 0.018(4) 0.050(4)
C57 0.123(6) 0.133(7) 0.171(8) -0.062(6) -0.040(6) 0.073(5)
C1 0.094(5) 0.113(5) 0.124(5) -0.008(4) 0.015(4) 0.056(4)
C72 0.075(4) 0.114(5) 0.104(4) 0.018(4) -0.002(3) 0.044(4)
C91 0.083(4) 0.092(4) 0.107(4) 0.011(3) -0.003(3) 0.044(3)
C114 0.091(4) 0.114(5) 0.093(4) -0.002(4) 0.002(3) 0.049(4)
C51 0.095(4) 0.100(4) 0.103(4) -0.016(4) -0.020(3) 0.055(4)
C97 0.105(4) 0.116(5) 0.119(5) 0.039(4) 0.023(4) 0.042(4)
C82 0.079(4) 0.102(4) 0.088(4) 0.002(3) -0.003(3) 0.038(3)
C3 0.121(6) 0.130(7) 0.176(8) -0.003(6) 0.011(6) 0.077(6)
C88 0.084(4) 0.111(5) 0.130(6) 0.028(5) 0.000(4) 0.028(4)
C113 0.094(4) 0.127(5) 0.090(4) -0.009(4) -0.001(3) 0.054(4)
C42 0.185(9) 0.146(7) 0.124(6) 0.008(5) 0.021(6) 0.119(7)
C7 0.118(6) 0.114(5) 0.108(5) 0.019(4) 0.020(4) 0.048(5)
C115 0.084(4) 0.119(5) 0.105(5) -0.011(4) -0.008(3) 0.050(4)
C15 0.088(4) 0.081(4) 0.098(4) 0.001(3) 0.005(3) 0.039(3)
C87 0.099(6) 0.154(8) 0.160(8) 0.038(6) 0.012(6) 0.040(6)
C106 0.141(7) 0.121(6) 0.140(7) -0.030(5) -0.034(6) 0.069(6)
C44 0.116(6) 0.136(7) 0.155(7) -0.033(6) 0.001(5) 0.070(5)
C34 0.114(6) 0.121(6) 0.150(7) 0.021(5) 0.003(5) 0.031(5)
C36 0.105(5) 0.122(6) 0.161(8) 0.031(6) 0.037(5) 0.046(5)
C95 0.099(4) 0.105(5) 0.106(5) 0.036(4) 0.007(4) 0.044(4)
C86 0.108(6) 0.145(7) 0.119(6) 0.029(5) 0.030(5) 0.050(6)
C61 0.092(5) 0.128(6) 0.116(5) -0.001(4) 0.028(4) 0.051(4)
C4 0.157(9) 0.128(7) 0.215(10) 0.005(8) 0.050(8) 0.088(7)
C103 0.086(4) 0.097(4) 0.100(4) -0.004(4) -0.006(3) 0.042(3)
C122 0.192(10) 0.143(7) 0.156(8) -0.008(6) -0.002(7) 0.112(8)
C6 0.178(9) 0.161(9) 0.126(6) 0.000(6) 0.032(6) 0.105(8)
C120 0.106(5) 0.122(5) 0.109(5) -0.013(4) 0.009(4) 0.063(4)
B1 0.078(4) 0.090(4) 0.092(5) -0.004(4) 0.001(3) 0.041(3)
C10 0.148(8) 0.109(6) 0.165(8) 0.048(6) 0.041(7) 0.041(6)
C35 0.098(5) 0.130(7) 0.201(9) 0.067(7) 0.021(6) 0.050(5)
C43 0.110(5) 0.116(6) 0.143(7) 0.005(5) 0.030(5) 0.061(5)
C108 0.136(7) 0.142(7) 0.129(6) -0.010(5) 0.012(5) 0.075(6)
C56 0.121(6) 0.141(7) 0.188(9) -0.061(7) -0.022(6) 0.074(6)
C107 0.123(6) 0.115(6) 0.136(6) -0.010(5) -0.015(5) 0.069(5)
C124 0.136(7) 0.185(10) 0.232(13) -0.051(9) -0.062(8) 0.103(8)
C62 0.165(10) 0.247(14) 0.213(12) 0.043(11) 0.112(10) 0.122(10)
C125 0.112(5) 0.176(8) 0.132(6) 0.020(6) 0.034(5) 0.063(6)
C123 0.203(11) 0.164(9) 0.174(8) -0.047(8) -0.021(8) 0.124(9)
C11 0.180(10) 0.134(7) 0.150(8) 0.060(6) 0.067(8) 0.063(7)
C12 0.177(10) 0.153(8) 0.126(7) 0.039(6) 0.052(7) 0.065(7)
C64 0.154(9) 0.227(14) 0.143(8) 0.057(9) 0.028(7) 0.070(9)
C70 0.124(6) 0.204(8) 0.164(7) -0.028(6) -0.027(5) 0.092(6)
C65 0.101(4) 0.111(5) 0.131(5) 0.004(4) -0.003(4) 0.058(4)
C66 0.161(6) 0.138(6) 0.151(6) -0.004(5) -0.010(6) 0.093(5)
C67 0.140(6) 0.168(7) 0.194(8) -0.008(7) -0.009(6) 0.096(6)
C68 0.134(6) 0.192(8) 0.209(9) -0.022(7) -0.024(6) 0.098(6)
C69 0.139(6) 0.232(9) 0.206(8) -0.021(8) -0.047(7) 0.106(6)
C5 0.244(15) 0.147(9) 0.190(10) -0.033(9) 0.029(10) 0.121(10)
C98 0.087(5) 0.162(10) 0.140(9) 0.062(8) 0.006(6) 0.027(6)
B2 0.095(5) 0.109(5) 0.085(5) 0.009(4) 0.008(4) 0.046(4)
C100 0.134(9) 0.119(7) 0.195(11) 0.053(8) 0.037(9) 0.047(7)
C63 0.108(6) 0.160(8) 0.154(8) 0.025(7) 0.039(6) 0.033(6)
C126 0.140(10) 0.171(10) 0.163(11) 0.035(9) 0.053(9) 0.060(9)
C99 0.135(9) 0.169(11) 0.123(7) 0.032(7) 0.007(7) -0.011(9)
C104 0.082(4) 0.083(4) 0.094(4) 0.000(3) -0.008(3) 0.034(3)
C101 0.097(4) 0.094(4) 0.109(5) 0.005(4) -0.008(4) 0.046(4)
C128 0.099(7) 0.232(14) 0.162(11) 0.049(11) 0.018(7) 0.048(9)
C127 0.166(11) 0.238(13) 0.142(9) 0.011(9) 0.040(8) 0.108(10)
C98A 0.111(13) 0.155(15) 0.152(15) 0.042(13) 0.034(12) 0.044(11)
C129 0.140(15) 0.134(14) 0.148(14) 0.041(11) 0.009(12) 0.020(13)
C99A 0.115(13) 0.134(15) 0.143(15) 0.060(12) 0.025(12) 0.037(11)
C130 0.148(15) 0.189(17) 0.139(14) 0.032(13) 0.039(12) 0.073(13)
C1A 0.135(14) 0.219(16) 0.174(17) 0.009(14) 0.037(13) 0.080(12)
C1B 0.127(14) 0.192(16) 0.163(14) 0.016(13) 0.035(13) 0.033(13)

loop_
_atom_type_symbol
_atom_type_description
_atom_type_scat_dispersion_real
_atom_type_scat_dispersion_imag
_atom_type_scat_source
C C 0.0181 0.0091 'International Tables Vol C Tables 4.2.6.8 and 6.1.1.4'
H H 0.0000 0.0000 'International Tables Vol C Tables 4.2.6.8 and 6.1.1.4'
B B 0.0090 0.0039 'International Tables Vol C Tables 4.2.6.8 and 6.1.1.4'
Cl Cl 0.3639 0.7018 'International Tables Vol C Tables 4.2.6.8 and 6.1.1.4'
N N 0.0311 0.0180 'International Tables Vol C Tables 4.2.6.8 and 6.1.1.4'
O O 0.0492 0.0322 'International Tables Vol C Tables 4.2.6.8 and 6.1.1.4'
P P 0.2955 0.4335 'International Tables Vol C Tables 4.2.6.8 and 6.1.1.4'

loop_
_geom_angle_atom_site_label_1
_geom_angle_atom_site_label_2
_geom_angle_atom_site_label_3
_geom_angle
_geom_angle_site_symmetry_1
_geom_angle_site_symmetry_3
_geom_angle_publ_flag
O2 P2 C78 116.7(3) . . ?
O2 P2 C71 116.7(3) . . ?
O2 P2 C65 112.9(3) . . ?
C71 P2 C78 90.5(4) . . ?
C65 P2 C78 108.0(3) . . ?
C65 P2 C71 110.0(3) . . ?
O1 P1 C14 116.7(4) . . ?
O1 P1 C1 112.0(4) . . ?
O1 P1 C7 115.1(4) . . ?
C14 P1 C1 107.8(4) . . ?
C14 P1 C7 92.2(4) . . ?
C1 P1 C7 111.4(4) . . ?
C28 N1 C25 106.9(5) . . ?
C28 N1 C19 121.7(5) . . ?
C25 N1 C19 130.8(5) . . ?
C83 N4 C116 130.3(6) . . ?
C83 N4 C114 121.0(6) . . ?
C114 N4 C116 108.7(6) . . ?
C81 N3 C89 129.3(5) . . ?
C92 N3 C81 120.6(6) . . ?
C92 N3 C89 109.0(5) . . ?
C27 C28 N1 109.5(5) . . ?
C27 C28 C29 126.1(6) . . ?
C29 C28 N1 124.3(6) . . ?
C46 N2 C53 105.7(5) . . ?
C21 N2 C46 122.9(5) . . ?
C21 N2 C53 131.3(6) . . ?
C18 C17 C16 120.5(6) . . ?
C22 C17 C18 120.1(6) . . ?
C22 C17 C16 119.4(6) . . ?
C75 C74 H74 119.8 . . ?
C73 C74 H74 119.8 . . ?
C73 C74 C75 120.4(7) . . ?
C17 C18 H18 114.7 . . ?
C19 C18 C17 120.0(6) . . ?
C19 C18 H18 122.5 . . ?
C27 C26 C37 133.6(6) . . ?
C25 C26 C27 108.0(6) . . ?
C25 C26 C37 118.4(6) . . ?
C37 C38 C41 119.1(6) . . ?
C37 C38 C39 117.3(6) . . ?
C39 C38 C41 123.5(6) . . ?
C28 C27 C26 108.3(6) . . ?
C28 C27 C32 117.5(6) . . ?
C26 C27 C32 134.1(6) . . ?
C46 C45 B1 117.4(6) . . ?
C60 C45 C46 114.1(6) . . ?
C60 C45 B1 128.5(7) . . ?
C74 C75 H75 119.1 . . ?
C74 C75 C76 121.9(7) . . ?
C76 C75 H75 119.1 . . ?
N2 C46 C45 124.9(6) . . ?
C47 C46 N2 111.0(6) . . ?
C47 C46 C45 123.9(6) . . ?
C26 C25 N1 107.3(5) . . ?
C40 C25 N1 132.5(6) . . ?
C40 C25 C26 120.0(6) . . ?
N3 C81 C82 116.3(6) . . ?
C80 C81 N3 120.3(6) . . ?
C80 C81 C82 123.4(6) . . ?
C18 C19 N1 119.8(6) . . ?
C18 C19 C20 122.6(6) . . ?
C20 C19 N1 117.5(5) . . ?
C17 C22 H22 113.5 . . ?
C17 C22 C21 121.8(6) . . ?
C21 C22 H22 121.7 . . ?
C81 C80 H80 119.8 . . ?
C81 C80 C79 119.3(7) . . ?
C79 C80 H80 118.8 . . ?
C117 C116 N4 133.9(7) . . ?
C117 C116 C115 118.6(7) . . ?
C115 C116 N4 107.4(7) . . ?
C75 C76 C79 122.5(6) . . ?
C77 C76 C75 117.0(6) . . ?
C77 C76 C79 120.5(6) . . ?
C74 C73 C78 119.4(6) . . ?
C74 C73 C72 130.5(7) . . ?
C78 C73 C72 110.0(7) . . ?
C76 C77 H77 120.2 . . ?
C76 C77 C78 119.6(6) . . ?
C78 C77 H77 120.2 . . ?
C23 C16 C17 124.0(6) . . ?
C23 C16 C15 117.4(6) . . ?
C15 C16 C17 118.5(5) . . ?
C19 C20 C21 115.5(6) . . ?
C19 C20 B1 121.9(6) . . ?
C21 C20 B1 122.4(6) . . ?
C13 C14 P1 110.7(5) . . ?
C13 C14 C15 121.3(6) . . ?
C15 C14 P1 128.0(5) . . ?
C34 C33 C31 108.0(6) . . ?
C36 C33 C31 111.9(7) . . ?
C36 C33 C34 107.2(7) . . ?
C35 C33 C31 111.3(6) . . ?
C35 C33 C34 110.3(8) . . ?
C35 C33 C36 108.0(7) . . ?
N2 C21 C20 117.9(5) . . ?
C22 C21 N2 122.3(6) . . ?
C22 C21 C20 119.9(6) . . ?
N4 C83 C82 118.2(6) . . ?
C84 C83 N4 120.7(7) . . ?
C84 C83 C82 121.0(7) . . ?
C14 C13 C8 113.7(7) . . ?
C24 C13 C14 119.4(6) . . ?
C24 C13 C8 126.9(6) . . ?
C38 C41 C43 110.5(6) . . ?
C42 C41 C38 108.1(6) . . ?
C42 C41 C43 107.1(7) . . ?
C44 C41 C38 108.4(6) . . ?
C44 C41 C42 114.6(8) . . ?
C44 C41 C43 108.3(7) . . ?
C53 C52 H52 119.2 . . ?
C53 C52 C51 118.8(7) . . ?
C51 C52 H52 118.6 . . ?
C28 C29 C30 113.1(6) . . ?
C28 C29 B1 118.0(6) . . ?
C30 C29 B1 128.8(6) . . ?
C46 C47 C48 106.5(6) . . ?
C58 C47 C46 117.3(7) . . ?
C58 C47 C48 136.2(7) . . ?
C73 C78 P2 113.0(5) . . ?
C73 C78 C77 121.6(6) . . ?
C77 C78 P2 125.4(6) . . ?
C52 C53 N2 131.4(6) . . ?
C52 C53 C48 119.2(6) . . ?
C48 C53 N2 109.0(6) . . ?
C80 C79 C76 120.8(6) . . ?
C84 C79 C80 119.1(6) . . ?
C84 C79 C76 120.1(6) . . ?
C90 C89 N3 106.9(6) . . ?
C104 C89 N3 133.7(6) . . ?
C104 C89 C90 119.4(7) . . ?
C55 C54 C50 108.8(7) . . ?
C55 C54 C57 108.4(8) . . ?
C57 C54 C50 105.8(6) . . ?
C56 C54 C55 111.3(8) . . ?
C56 C54 C50 113.4(8) . . ?
C56 C54 C57 108.9(8) . . ?
C27 C32 H32 119.8 . . ?
C31 C32 C27 120.4(6) . . ?
C31 C32 H32 119.8 . . ?
C83 C84 C79 122.0(7) . . ?
C83 C84 H84 114.0 . . ?
C79 C84 H84 121.2 . . ?
C26 C37 H37 119.5 . . ?
C38 C37 C26 121.1(6) . . ?
C38 C37 H37 119.5 . . ?
C118 C119 C121 122.7(9) . . ?
C118 C119 C120 117.1(7) . . ?
C120 C119 C121 120.1(8) . . ?
C25 C40 H40 125.4 . . ?
C39 C40 C25 119.5(6) . . ?
C39 C40 H40 113.0 . . ?
C116 C117 H117 122.3 . . ?
C116 C117 C118 118.7(7) . . ?
C118 C117 H117 115.6 . . ?
C53 C48 C47 107.7(6) . . ?
C49 C48 C47 132.6(7) . . ?
C49 C48 C53 119.6(7) . . ?
C1 C2 H2 119.0 . . ?
C3 C2 H2 119.0 . . ?
C3 C2 C1 121.9(9) . . ?
C16 C23 H23 118.5 . . ?
C24 C23 C16 123.0(7) . . ?
C24 C23 H23 118.5 . . ?
C47 C58 H58 118.3 . . ?
C47 C58 C59 123.5(7) . . ?
C59 C58 H58 118.3 . . ?
C58 C59 C60 117.4(7) . . ?
C58 C59 C61 124.8(7) . . ?
C60 C59 C61 117.6(7) . . ?
C32 C31 C33 120.2(7) . . ?
C32 C31 C30 118.2(6) . . ?
C30 C31 C33 121.6(6) . . ?
C54 C55 H55A 109.5 . . ?
C54 C55 H55B 109.5 . . ?
C54 C55 H55C 109.5 . . ?
H55A C55 H55B 109.5 . . ?
H55A C55 H55C 109.5 . . ?
H55B C55 H55C 109.5 . . ?
C9 C8 C13 128.5(8) . . ?
C7 C8 C13 113.5(7) . . ?
C7 C8 C9 118.0(7) . . ?
C119 C118 C117 123.6(8) . . ?
C119 C118 H118 118.2 . . ?
C117 C118 H118 118.2 . . ?
C13 C24 H24 120.3 . . ?
C23 C24 C13 119.4(6) . . ?
C23 C24 H24 120.3 . . ?
C8 C9 H9 120.9 . . ?
C10 C9 C8 118.1(10) . . ?
C10 C9 H9 120.9 . . ?
C38 C39 H39 118.3 . . ?
C40 C39 C38 123.3(6) . . ?
C40 C39 H39 118.3 . . ?
C112 C111 C125 118.2(8) . . ?
C110 C111 C112 117.7(7) . . ?
C110 C111 C125 123.3(9) . . ?
C45 C60 H60 118.1 . . ?
C59 C60 C45 123.8(7) . . ?
C59 C60 H60 118.1 . . ?
C93 C94 H94 117.3 . . ?
C95 C94 H94 117.3 . . ?
C95 C94 C93 125.4(8) . . ?
C91 C90 C89 107.5(6) . . ?
C101 C90 C89 118.7(7) . . ?
C101 C90 C91 133.8(7) . . ?
C49 C50 C54 122.8(8) . . ?
C49 C50 C51 117.0(7) . . ?
C51 C50 C54 120.1(8) . . ?
C48 C49 H49 118.5 . . ?
C50 C49 C48 123.1(7) . . ?
C50 C49 H49 118.5 . . ?
C110 C109 B2 131.7(8) . . ?
C114 C109 C110 113.1(7) . . ?
C114 C109 B2 115.1(7) . . ?
C103 C102 C105 121.7(7) . . ?
C101 C102 C105 122.2(7) . . ?
C101 C102 C103 116.1(7) . . ?
N3 C92 C91 107.6(6) . . ?
C93 C92 N3 126.5(7) . . ?
C93 C92 C91 125.9(7) . . ?
C72 C71 P2 111.0(5) . . ?
C72 C71 C88 121.2(8) . . ?
C88 C71 P2 127.8(7) . . ?
C94 C93 B2 129.9(7) . . ?
C92 C93 C94 113.2(7) . . ?
C92 C93 B2 116.9(7) . . ?
C119 C121 C122 113.1(9) . . ?
C119 C121 C124 107.8(8) . . ?
C119 C121 C123 110.9(9) . . ?
C122 C121 C124 110.0(9) . . ?
C122 C121 C123 107.6(9) . . ?
C123 C121 C124 107.2(10) . . ?
C91 C96 H96 119.1 . . ?
C95 C96 H96 119.1 . . ?
C95 C96 C91 121.7(7) . . ?
C111 C112 H112 121.0 . . ?
C113 C112 C111 117.9(8) . . ?
C113 C112 H112 121.0 . . ?
C29 C30 H30 117.8 . . ?
C31 C30 C29 124.4(6) . . ?
C31 C30 H30 117.8 . . ?
C72 C85 H85 121.1 . . ?
C86 C85 H85 121.1 . . ?
C86 C85 C72 117.7(9) . . ?
C102 C105 C106 109.1(7) . . ?
C102 C105 C107 109.3(6) . . ?
C108 C105 C102 114.0(7) . . ?
C108 C105 C106 107.8(7) . . ?
C108 C105 C107 108.5(8) . . ?
C107 C105 C106 108.0(7) . . ?
C111 C110 C109 127.2(9) . . ?
C111 C110 H110 116.4 . . ?
C109 C110 H110 116.4 . . ?
C54 C57 H57A 109.5 . . ?
C54 C57 H57B 109.5 . . ?
C54 C57 H57C 109.5 . . ?
H57A C57 H57B 109.5 . . ?
H57A C57 H57C 109.5 . . ?
H57B C57 H57C 109.5 . . ?
C2 C1 P1 124.1(6) . . ?
C2 C1 C6 120.2(8) . . ?
C6 C1 P1 115.3(8) . . ?
C71 C72 C73 115.4(7) . . ?
C71 C72 C85 121.6(7) . . ?
C85 C72 C73 123.0(8) . . ?
C92 C91 C90 109.0(6) . . ?
C92 C91 C96 116.8(7) . . ?
C96 C91 C90 134.2(7) . . ?
N4 C114 C113 108.7(7) . . ?
C109 C114 N4 127.0(7) . . ?
C109 C114 C113 124.1(7) . . ?
C52 C51 H51 118.9 . . ?
C50 C51 C52 122.2(8) . . ?
C50 C51 H51 118.9 . . ?
C95 C97 C100 112.0(8) . . ?
C95 C97 C99 106.2(8) . . ?
C95 C97 C98A 114.3(16) . . ?
C95 C97 C129 103.6(16) . . ?
C95 C97 C99A 114.3(15) . . ?
C98 C97 C95 111.0(7) . . ?
C98 C97 C100 108.6(9) . . ?
C98 C97 C99 113.8(9) . . ?
C99 C97 C100 105.1(9) . . ?
C129 C97 C98A 107.2(15) . . ?
C99A C97 C98A 108.6(14) . . ?
C99A C97 C129 108.4(15) . . ?
C81 C82 C83 115.0(6) . . ?
C81 C82 B2 123.7(7) . . ?
C83 C82 B2 121.2(7) . . ?
C2 C3 H3 120.9 . . ?
C2 C3 C4 118.2(11) . . ?
C4 C3 H3 120.9 . . ?
C71 C88 H88 121.3 . . ?
C87 C88 C71 117.3(10) . . ?
C87 C88 H88 121.3 . . ?
C112 C113 C114 119.8(8) . . ?
C112 C113 C115 133.0(8) . . ?
C114 C113 C115 106.8(6) . . ?
C41 C42 H42A 109.5 . . ?
C41 C42 H42B 109.5 . . ?
C41 C42 H42C 109.5 . . ?
H42A C42 H42B 109.5 . . ?
H42A C42 H42C 109.5 . . ?
H42B C42 H42C 109.5 . . ?
C8 C7 P1 109.5(6) . . ?
C12 C7 P1 130.7(9) . . ?
C12 C7 C8 119.5(9) . . ?
C116 C115 C113 108.2(7) . . ?
C120 C115 C116 120.1(8) . . ?
C120 C115 C113 131.5(7) . . ?
C16 C15 H15 120.4 . . ?
C14 C15 C16 119.2(6) . . ?
C14 C15 H15 120.4 . . ?
C88 C87 H87 118.5 . . ?
C88 C87 C86 123.1(10) . . ?
C86 C87 H87 118.5 . . ?
C105 C106 H10A 109.5 . . ?
C105 C106 H10B 109.5 . . ?
C105 C106 H10C 109.5 . . ?
H10A C106 H10B 109.5 . . ?
H10A C106 H10C 109.5 . . ?
H10B C106 H10C 109.5 . . ?
C41 C44 H44A 109.5 . . ?
C41 C44 H44B 109.5 . . ?
C41 C44 H44C 109.5 . . ?
H44A C44 H44B 109.5 . . ?
H44A C44 H44C 109.5 . . ?
H44B C44 H44C 109.5 . . ?
C33 C34 H34A 109.5 . . ?
C33 C34 H34B 109.5 . . ?
C33 C34 H34C 109.5 . . ?
H34A C34 H34B 109.5 . . ?
H34A C34 H34C 109.5 . . ?
H34B C34 H34C 109.5 . . ?
C33 C36 H36A 109.5 . . ?
C33 C36 H36B 109.5 . . ?
C33 C36 H36C 109.5 . . ?
H36A C36 H36B 109.5 . . ?
H36A C36 H36C 109.5 . . ?
H36B C36 H36C 109.5 . . ?
C94 C95 C97 121.2(8) . . ?
C96 C95 C94 116.9(7) . . ?
C96 C95 C97 121.9(8) . . ?
C85 C86 C87 119.0(9) . . ?
C85 C86 H86 120.5 . . ?
C87 C86 H86 120.5 . . ?
C62 C61 C59 108.1(8) . . ?
C64 C61 C59 107.7(7) . . ?
C64 C61 C62 111.7(10) . . ?
C63 C61 C59 111.2(7) . . ?
C63 C61 C62 104.4(9) . . ?
C63 C61 C64 113.7(11) . . ?
C3 C4 H4 120.1 . . ?
C3 C4 C5 119.8(11) . . ?
C5 C4 H4 120.1 . . ?
C102 C103 H103 118.9 . . ?
C104 C103 C102 122.2(7) . . ?
C104 C103 H103 118.9 . . ?
C121 C122 H12A 109.5 . . ?
C121 C122 H12B 109.5 . . ?
C121 C122 H12C 109.5 . . ?
H12A C122 H12B 109.5 . . ?
H12A C122 H12C 109.5 . . ?
H12B C122 H12C 109.5 . . ?
C1 C6 H6 120.8 . . ?
C5 C6 C1 118.4(12) . . ?
C5 C6 H6 120.8 . . ?
C119 C120 H120 119.3 . . ?
C115 C120 C119 121.5(7) . . ?
C115 C120 H120 119.3 . . ?
C45 B1 C20 114.2(6) . . ?
C29 B1 C45 130.6(7) . . ?
C29 B1 C20 115.1(6) . . ?
C9 C10 H10 117.2 . . ?
C11 C10 C9 125.5(10) . . ?
C11 C10 H10 117.2 . . ?
C33 C35 H35A 109.5 . . ?
C33 C35 H35B 109.5 . . ?
C33 C35 H35C 109.5 . . ?
H35A C35 H35B 109.5 . . ?
H35A C35 H35C 109.5 . . ?
H35B C35 H35C 109.5 . . ?
C41 C43 H43A 109.5 . . ?
C41 C43 H43B 109.5 . . ?
C41 C43 H43C 109.5 . . ?
H43A C43 H43B 109.5 . . ?
H43A C43 H43C 109.5 . . ?
H43B C43 H43C 109.5 . . ?
C105 C108 H10D 109.5 . . ?
C105 C108 H10E 109.5 . . ?
C105 C108 H10F 109.5 . . ?
H10D C108 H10E 109.5 . . ?
H10D C108 H10F 109.5 . . ?
H10E C108 H10F 109.5 . . ?
C54 C56 H56A 109.5 . . ?
C54 C56 H56B 109.5 . . ?
C54 C56 H56C 109.5 . . ?
H56A C56 H56B 109.5 . . ?
H56A C56 H56C 109.5 . . ?
H56B C56 H56C 109.5 . . ?
C105 C107 H10G 109.5 . . ?
C105 C107 H10H 109.5 . . ?
C105 C107 H10I 109.5 . . ?
H10G C107 H10H 109.5 . . ?
H10G C107 H10I 109.5 . . ?
H10H C107 H10I 109.5 . . ?
C121 C124 H12D 109.5 . . ?
C121 C124 H12E 109.5 . . ?
C121 C124 H12F 109.5 . . ?
H12D C124 H12E 109.5 . . ?
H12D C124 H12F 109.5 . . ?
H12E C124 H12F 109.5 . . ?
C61 C62 H62A 109.5 . . ?
C61 C62 H62B 109.5 . . ?
C61 C62 H62C 109.5 . . ?
H62A C62 H62B 109.5 . . ?
H62A C62 H62C 109.5 . . ?
H62B C62 H62C 109.5 . . ?
C111 C125 C127 106.6(10) . . ?
C111 C125 C1B 101.8(17) . . ?
C126 C125 C111 107.9(10) . . ?
C126 C125 C128 118.2(11) . . ?
C126 C125 C127 105.5(10) . . ?
C128 C125 C111 109.8(9) . . ?
C128 C125 C127 108.2(10) . . ?
C130 C125 C111 106(2) . . ?
C130 C125 C1A 114.2(17) . . ?
C130 C125 C1B 107.7(17) . . ?
C1A C125 C111 119(2) . . ?
C1A C125 C1B 106.4(16) . . ?
C121 C123 H12G 109.4 . . ?
C121 C123 H12H 109.5 . . ?
C121 C123 H12I 109.5 . . ?
H12G C123 H12H 109.5 . . ?
H12G C123 H12I 109.4 . . ?
H12H C123 H12I 109.5 . . ?
C10 C11 H11 122.6 . . ?
C10 C11 C12 114.9(9) . . ?
C12 C11 H11 122.6 . . ?
C7 C12 C11 123.9(12) . . ?
C7 C12 H12 118.1 . . ?
C11 C12 H12 118.1 . . ?
C61 C64 H64A 109.5 . . ?
C61 C64 H64B 109.5 . . ?
C61 C64 H64C 109.5 . . ?
H64A C64 H64B 109.5 . . ?
H64A C64 H64C 109.5 . . ?
H64B C64 H64C 109.5 . . ?
C65 C70 H70 120.0 . . ?
C65 C70 C69 120.0 . . ?
C69 C70 H70 120.0 . . ?
C70 C65 P2 121.9(4) . . ?
C66 C65 P2 118.1(4) . . ?
C66 C65 C70 120.0 . . ?
C65 C66 H66 120.0 . . ?
C65 C66 C67 120.0 . . ?
C67 C66 H66 120.0 . . ?
C66 C67 H67 120.0 . . ?
C66 C67 C68 120.0 . . ?
C68 C67 H67 120.0 . . ?
C67 C68 H68 120.0 . . ?
C69 C68 C67 120.0 . . ?
C69 C68 H68 120.0 . . ?
C70 C69 H69 120.0 . . ?
C68 C69 C70 120.0 . . ?
C68 C69 H69 120.0 . . ?
C4 C5 H5 119.3 . . ?
C6 C5 C4 121.3(11) . . ?
C6 C5 H5 119.3 . . ?
C97 C98 H98A 109.5 . . ?
C97 C98 H98B 109.5 . . ?
C97 C98 H98C 109.5 . . ?
H98A C98 H98B 109.5 . . ?
H98A C98 H98C 109.5 . . ?
H98B C98 H98C 109.5 . . ?
C93 B2 C109 128.1(7) . . ?
C82 B2 C109 117.1(7) . . ?
C82 B2 C93 114.7(7) . . ?
C97 C100 H10J 109.5 . . ?
C97 C100 H10K 109.5 . . ?
C97 C100 H10L 109.5 . . ?
H10J C100 H10K 109.5 . . ?
H10J C100 H10L 109.5 . . ?
H10K C100 H10L 109.5 . . ?
C61 C63 H63A 109.5 . . ?
C61 C63 H63B 109.5 . . ?
C61 C63 H63C 109.5 . . ?
H63A C63 H63B 109.5 . . ?
H63A C63 H63C 109.5 . . ?
H63B C63 H63C 109.5 . . ?
C125 C126 H12J 109.5 . . ?
C125 C126 H12K 109.5 . . ?
C125 C126 H12L 109.5 . . ?
H12J C126 H12K 109.5 . . ?
H12J C126 H12L 109.5 . . ?
H12K C126 H12L 109.5 . . ?
C97 C99 H99A 109.5 . . ?
C97 C99 H99B 109.5 . . ?
C97 C99 H99C 109.5 . . ?
H99A C99 H99B 109.5 . . ?
H99A C99 H99C 109.5 . . ?
H99B C99 H99C 109.5 . . ?
C89 C104 C103 120.0(6) . . ?
C89 C104 H104 123.8 . . ?
C103 C104 H104 114.4 . . ?
C90 C101 H101 118.4 . . ?
C102 C101 C90 123.3(7) . . ?
C102 C101 H101 118.4 . . ?
C125 C128 H12M 109.5 . . ?
C125 C128 H12N 109.5 . . ?
C125 C128 H12O 109.5 . . ?
H12M C128 H12N 109.5 . . ?
H12M C128 H12O 109.5 . . ?
H12N C128 H12O 109.5 . . ?
C125 C127 H12P 109.5 . . ?
C125 C127 H12Q 109.5 . . ?
C125 C127 H12R 109.5 . . ?
H12P C127 H12Q 109.5 . . ?
H12P C127 H12R 109.5 . . ?
H12Q C127 H12R 109.5 . . ?
C97 C98A H98D 107.8 . . ?
C97 C98A H98E 109.4 . . ?
C97 C98A H98F 111.2 . . ?
H98D C98A H98E 109.5 . . ?
H98D C98A H98F 109.5 . . ?
H98E C98A H98F 109.4 . . ?
C97 C129 H12S 109.8 . . ?
C97 C129 H12T 108.1 . . ?
C97 C129 H12U 110.5 . . ?
H12S C129 H12T 109.4 . . ?
H12S C129 H12U 109.5 . . ?
H12T C129 H12U 109.5 . . ?
C97 C99A H99D 108.4 . . ?
C97 C99A H99E 109.0 . . ?
C97 C99A H99F 111.1 . . ?
H99D C99A H99E 109.4 . . ?
H99D C99A H99F 109.4 . . ?
H99E C99A H99F 109.5 . . ?
C125 C130 H13A 109.5 . . ?
C125 C130 H13B 109.5 . . ?
C125 C130 H13C 109.5 . . ?
H13A C130 H13B 109.5 . . ?
H13A C130 H13C 109.5 . . ?
H13B C130 H13C 109.5 . . ?
C125 C1A H1AA 110.9 . . ?
C125 C1A H1AB 108.2 . . ?
C125 C1A H1AC 109.2 . . ?
H1AA C1A H1AB 109.5 . . ?
H1AA C1A H1AC 109.5 . . ?
H1AB C1A H1AC 109.4 . . ?
C125 C1B H1BA 110.1 . . ?
C125 C1B H1BB 108.8 . . ?
C125 C1B H1BC 109.5 . . ?
H1BA C1B H1BB 109.5 . . ?
H1BA C1B H1BC 109.5 . . ?
H1BB C1B H1BC 109.5 . . ?

loop_
_geom_bond_atom_site_label_1
_geom_bond_atom_site_label_2
_geom_bond_distance
_geom_bond_site_symmetry_2
_geom_bond_publ_flag
P2 O2 1.492(5) . ?
P2 C78 1.821(7) . ?
P2 C71 1.802(8) . ?
P2 C65 1.777(5) . ?
P1 O1 1.472(7) . ?
P1 C14 1.772(7) . ?
P1 C1 1.801(9) . ?
P1 C7 1.807(9) . ?
N1 C28 1.416(8) . ?
N1 C25 1.421(8) . ?
N1 C19 1.426(8) . ?
N4 C116 1.427(10) . ?
N4 C83 1.400(9) . ?
N4 C114 1.406(9) . ?
N3 C81 1.414(8) . ?
N3 C89 1.434(9) . ?
N3 C92 1.407(9) . ?
C28 C27 1.365(9) . ?
C28 C29 1.382(9) . ?
N2 C46 1.405(8) . ?
N2 C21 1.390(8) . ?
N2 C53 1.416(9) . ?
C17 C18 1.374(9) . ?
C17 C22 1.368(9) . ?
C17 C16 1.505(9) . ?
C74 H74 0.9500 . ?
C74 C75 1.371(9) . ?
C74 C73 1.358(11) . ?
C18 H18 0.9502 . ?
C18 C19 1.373(9) . ?
C26 C27 1.413(9) . ?
C26 C25 1.412(9) . ?
C26 C37 1.431(10) . ?
C38 C41 1.527(10) . ?
C38 C37 1.382(9) . ?
C38 C39 1.406(10) . ?
C27 C32 1.413(9) . ?
C45 C46 1.416(10) . ?
C45 C60 1.413(10) . ?
C45 B1 1.541(10) . ?
C75 H75 0.9500 . ?
C75 C76 1.413(9) . ?
C46 C47 1.389(9) . ?
C25 C40 1.389(9) . ?
C81 C80 1.394(9) . ?
C81 C82 1.429(10) . ?
C19 C20 1.417(9) . ?
C22 H22 0.9497 . ?
C22 C21 1.380(9) . ?
C80 H80 0.9501 . ?
C80 C79 1.412(9) . ?
C116 C117 1.368(11) . ?
C116 C115 1.411(10) . ?
C76 C77 1.390(10) . ?
C76 C79 1.459(9) . ?
C73 C78 1.366(10) . ?
C73 C72 1.523(10) . ?
C77 H77 0.9500 . ?
C77 C78 1.402(10) . ?
C16 C23 1.390(9) . ?
C16 C15 1.418(9) . ?
C20 C21 1.451(9) . ?
C20 B1 1.553(10) . ?
C14 C13 1.387(10) . ?
C14 C15 1.389(9) . ?
C33 C31 1.537(9) . ?
C33 C34 1.536(13) . ?
C33 C36 1.533(12) . ?
C33 C35 1.522(12) . ?
C83 C84 1.388(10) . ?
C83 C82 1.447(10) . ?
C13 C8 1.467(10) . ?
C13 C24 1.382(10) . ?
C41 C42 1.524(12) . ?
C41 C44 1.503(12) . ?
C41 C43 1.560(11) . ?
C52 H52 0.9499 . ?
C52 C53 1.405(11) . ?
C52 C51 1.415(10) . ?
C29 C30 1.408(9) . ?
C29 B1 1.522(11) . ?
C47 C48 1.426(11) . ?
C47 C58 1.368(10) . ?
C53 C48 1.408(10) . ?
C79 C84 1.389(10) . ?
C89 C90 1.431(10) . ?
C89 C104 1.356(10) . ?
C54 C55 1.540(14) . ?
C54 C50 1.559(11) . ?
C54 C57 1.550(12) . ?
C54 C56 1.456(14) . ?
C32 H32 0.9500 . ?
C32 C31 1.375(10) . ?
C84 H84 0.9502 . ?
C37 H37 0.9500 . ?
C119 C118 1.333(11) . ?
C119 C121 1.501(12) . ?
C119 C120 1.401(12) . ?
C40 H40 0.9499 . ?
C40 C39 1.359(10) . ?
C117 H117 0.9503 . ?
C117 C118 1.424(11) . ?
C48 C49 1.399(11) . ?
C2 H2 0.9500 . ?
C2 C1 1.381(12) . ?
C2 C3 1.366(12) . ?
C23 H23 0.9500 . ?
C23 C24 1.366(9) . ?
C58 H58 0.9500 . ?
C58 C59 1.377(12) . ?
C59 C60 1.387(10) . ?
C59 C61 1.552(11) . ?
C31 C30 1.391(10) . ?
C55 H55A 0.9800 . ?
C55 H55B 0.9800 . ?
C55 H55C 0.9800 . ?
C8 C9 1.401(12) . ?
C8 C7 1.393(12) . ?
C118 H118 0.9500 . ?
C24 H24 0.9500 . ?
C9 H9 0.9500 . ?
C9 C10 1.376(14) . ?
C39 H39 0.9500 . ?
C111 C112 1.475(14) . ?
C111 C110 1.331(12) . ?
C111 C125 1.538(13) . ?
C60 H60 0.9500 . ?
C94 H94 0.9500 . ?
C94 C93 1.428(11) . ?
C94 C95 1.402(12) . ?
C90 C91 1.422(10) . ?
C90 C101 1.385(11) . ?
C50 C49 1.367(12) . ?
C50 C51 1.412(11) . ?
C49 H49 0.9500 . ?
C109 C110 1.409(11) . ?
C109 C114 1.388(11) . ?
C109 B2 1.530(12) . ?
C102 C105 1.511(11) . ?
C102 C103 1.419(10) . ?
C102 C101 1.372(11) . ?
C92 C93 1.365(10) . ?
C92 C91 1.412(10) . ?
C71 C72 1.354(11) . ?
C71 C88 1.396(11) . ?
C93 B2 1.522(13) . ?
C121 C122 1.532(16) . ?
C121 C124 1.611(14) . ?
C121 C123 1.563(15) . ?
C96 H96 0.9500 . ?
C96 C91 1.414(10) . ?
C96 C95 1.382(11) . ?
C112 H112 0.9500 . ?
C112 C113 1.371(11) . ?
C30 H30 0.9500 . ?
C85 H85 0.9500 . ?
C85 C72 1.436(11) . ?
C85 C86 1.370(12) . ?
C105 C106 1.566(12) . ?
C105 C108 1.489(13) . ?
C105 C107 1.525(12) . ?
C110 H110 0.9500 . ?
C57 H57A 0.9800 . ?
C57 H57B 0.9800 . ?
C57 H57C 0.9800 . ?
C1 C6 1.415(13) . ?
C114 C113 1.415(11) . ?
C51 H51 0.9500 . ?
C97 C95 1.506(11) . ?
C97 C98 1.494(12) . ?
C97 C100 1.586(14) . ?
C97 C99 1.564(13) . ?
C97 C98A 1.573(19) . ?
C97 C129 1.57(2) . ?
C97 C99A 1.543(18) . ?
C82 B2 1.517(11) . ?
C3 H3 0.9500 . ?
C3 C4 1.409(16) . ?
C88 H88 0.9500 . ?
C88 C87 1.369(15) . ?
C113 C115 1.452(12) . ?
C42 H42A 0.9800 . ?
C42 H42B 0.9800 . ?
C42 H42C 0.9800 . ?
C7 C12 1.364(12) . ?
C115 C120 1.383(11) . ?
C15 H15 0.9500 . ?
C87 H87 0.9500 . ?
C87 C86 1.417(16) . ?
C106 H10A 0.9800 . ?
C106 H10B 0.9800 . ?
C106 H10C 0.9800 . ?
C44 H44A 0.9800 . ?
C44 H44B 0.9800 . ?
C44 H44C 0.9800 . ?
C34 H34A 0.9800 . ?
C34 H34B 0.9800 . ?
C34 H34C 0.9800 . ?
C36 H36A 0.9800 . ?
C36 H36B 0.9800 . ?
C36 H36C 0.9800 . ?
C86 H86 0.9500 . ?
C61 C62 1.552(15) . ?
C61 C64 1.500(16) . ?
C61 C63 1.471(15) . ?
C4 H4 0.9500 . ?
C4 C5 1.412(19) . ?
C103 H103 0.9500 . ?
C103 C104 1.395(10) . ?
C122 H12A 0.9800 . ?
C122 H12B 0.9800 . ?
C122 H12C 0.9800 . ?
C6 H6 0.9500 . ?
C6 C5 1.355(18) . ?
C120 H120 0.9500 . ?
C10 H10 0.9500 . ?
C10 C11 1.339(16) . ?
C35 H35A 0.9800 . ?
C35 H35B 0.9800 . ?
C35 H35C 0.9800 . ?
C43 H43A 0.9800 . ?
C43 H43B 0.9800 . ?
C43 H43C 0.9800 . ?
C108 H10D 0.9800 . ?
C108 H10E 0.9800 . ?
C108 H10F 0.9800 . ?
C56 H56A 0.9800 . ?
C56 H56B 0.9800 . ?
C56 H56C 0.9800 . ?
C107 H10G 0.9800 . ?
C107 H10H 0.9800 . ?
C107 H10I 0.9800 . ?
C124 H12D 0.9800 . ?
C124 H12E 0.9800 . ?
C124 H12F 0.9800 . ?
C62 H62A 0.9800 . ?
C62 H62B 0.9800 . ?
C62 H62C 0.9800 . ?
C125 C126 1.457(15) . ?
C125 C128 1.461(15) . ?
C125 C127 1.556(15) . ?
C125 C130 1.47(2) . ?
C125 C1A 1.49(2) . ?
C125 C1B 1.55(2) . ?
C123 H12G 0.9805 . ?
C123 H12H 0.9795 . ?
C123 H12I 0.9798 . ?
C11 H11 0.9500 . ?
C11 C12 1.378(17) . ?
C12 H12 0.9500 . ?
C64 H64A 0.9800 . ?
C64 H64B 0.9800 . ?
C64 H64C 0.9800 . ?
C70 H70 0.9500 . ?
C70 C65 1.3900 . ?
C70 C69 1.3900 . ?
C65 C66 1.3900 . ?
C66 H66 0.9500 . ?
C66 C67 1.3900 . ?
C67 H67 0.9500 . ?
C67 C68 1.3900 . ?
C68 H68 0.9500 . ?
C68 C69 1.3900 . ?
C69 H69 0.9500 . ?
C5 H5 0.9500 . ?
C98 H98A 0.9800 . ?
C98 H98B 0.9800 . ?
C98 H98C 0.9800 . ?
C100 H10J 0.9800 . ?
C100 H10K 0.9800 . ?
C100 H10L 0.9800 . ?
C63 H63A 0.9800 . ?
C63 H63B 0.9800 . ?
C63 H63C 0.9800 . ?
C126 H12J 0.9800 . ?
C126 H12K 0.9800 . ?
C126 H12L 0.9800 . ?
C99 H99A 0.9800 . ?
C99 H99B 0.9800 . ?
C99 H99C 0.9800 . ?
C104 H104 0.9498 . ?
C101 H101 0.9500 . ?
C128 H12M 0.9800 . ?
C128 H12N 0.9800 . ?
C128 H12O 0.9800 . ?
C127 H12P 0.9800 . ?
C127 H12Q 0.9800 . ?
C127 H12R 0.9800 . ?
C98A H98D 0.9799 . ?
C98A H98E 0.9800 . ?
C98A H98F 0.9801 . ?
C129 H12S 0.9801 . ?
C129 H12T 0.9801 . ?
C129 H12U 0.9795 . ?
C99A H99D 0.9802 . ?
C99A H99E 0.9801 . ?
C99A H99F 0.9800 . ?
C130 H13A 0.9800 . ?
C130 H13B 0.9800 . ?
C130 H13C 0.9800 . ?
C1A H1AA 0.9796 . ?
C1A H1AB 0.9801 . ?
C1A H1AC 0.9801 . ?
C1B H1BA 0.9804 . ?
C1B H1BB 0.9797 . ?
C1B H1BC 0.9800 . ?

loop_
_geom_torsion_atom_site_label_1
_geom_torsion_atom_site_label_2
_geom_torsion_atom_site_label_3
_geom_torsion_atom_site_label_4
_geom_torsion
_geom_torsion_site_symmetry_1
_geom_torsion_site_symmetry_2
_geom_torsion_site_symmetry_3
_geom_torsion_site_symmetry_4
_geom_torsion_publ_flag
P2 C71 C72 C73 2.6(8) . . . . ?
P2 C71 C72 C85 -179.2(6) . . . . ?
P2 C71 C88 C87 179.1(7) . . . . ?
P2 C65 C66 C67 -176.9(5) . . . . ?
P1 C14 C13 C8 -3.5(7) . . . . ?
P1 C14 C13 C24 175.9(5) . . . . ?
P1 C14 C15 C16 179.9(5) . . . . ?
P1 C1 C6 C5 -177.6(10) . . . . ?
P1 C7 C12 C11 175.4(11) . . . . ?
N1 C28 C27 C26 -0.1(7) . . . . ?
N1 C28 C27 C32 179.3(6) . . . . ?
N1 C28 C29 C30 177.8(6) . . . . ?
N1 C28 C29 B1 0.3(10) . . . . ?
N1 C25 C40 C39 179.7(7) . . . . ?
N1 C19 C20 C21 178.3(5) . . . . ?
N1 C19 C20 B1 -6.8(8) . . . . ?
O2 P2 C78 C73 -119.1(5) . . . . ?
O2 P2 C78 C77 62.3(7) . . . . ?
O2 P2 C71 C72 118.2(5) . . . . ?
O2 P2 C71 C88 -62.5(8) . . . . ?
O2 P2 C65 C70 160.2(5) . . . . ?
O2 P2 C65 C66 -23.0(5) . . . . ?
N4 C116 C117 C118 173.2(8) . . . . ?
N4 C116 C115 C113 -3.3(8) . . . . ?
N4 C116 C115 C120 -179.0(7) . . . . ?
N4 C83 C84 C79 -175.2(6) . . . . ?
N4 C83 C82 C81 176.6(6) . . . . ?
N4 C83 C82 B2 -0.1(10) . . . . ?
N4 C114 C113 C112 175.4(7) . . . . ?
N4 C114 C113 C115 1.7(8) . . . . ?
O1 P1 C14 C13 -114.2(5) . . . . ?
O1 P1 C14 C15 66.5(8) . . . . ?
O1 P1 C1 C2 -144.9(7) . . . . ?
O1 P1 C1 C6 27.5(8) . . . . ?
O1 P1 C7 C8 115.0(6) . . . . ?
O1 P1 C7 C12 -57.5(12) . . . . ?
N3 C81 C80 C79 -178.6(6) . . . . ?
N3 C81 C82 C83 178.9(6) . . . . ?
N3 C81 C82 B2 -4.5(9) . . . . ?
N3 C89 C90 C91 -2.8(7) . . . . ?
N3 C89 C90 C101 175.6(6) . . . . ?
N3 C89 C104 C103 -177.4(7) . . . . ?
N3 C92 C93 C94 -179.2(7) . . . . ?
N3 C92 C93 B2 3.5(11) . . . . ?
N3 C92 C91 C90 -0.7(8) . . . . ?
N3 C92 C91 C96 -179.8(6) . . . . ?
C28 N1 C25 C26 1.1(7) . . . . ?
C28 N1 C25 C40 -173.3(7) . . . . ?
C28 N1 C19 C18 -167.5(6) . . . . ?
C28 N1 C19 C20 13.7(8) . . . . ?
C28 C27 C32 C31 2.4(10) . . . . ?
C28 C29 C30 C31 4.5(10) . . . . ?
C28 C29 B1 C45 -177.2(7) . . . . ?
C28 C29 B1 C20 6.1(9) . . . . ?
N2 C46 C47 C48 2.1(8) . . . . ?
N2 C46 C47 C58 -175.9(6) . . . . ?
N2 C53 C48 C47 -0.5(8) . . . . ?
N2 C53 C48 C49 177.7(6) . . . . ?
C17 C18 C19 N1 179.0(6) . . . . ?
C17 C18 C19 C20 -2.2(9) . . . . ?
C17 C22 C21 N2 -178.4(5) . . . . ?
C17 C22 C21 C20 0.9(9) . . . . ?
C17 C16 C23 C24 176.6(6) . . . . ?
C17 C16 C15 C14 -175.6(6) . . . . ?
C74 C75 C76 C77 0.9(9) . . . . ?
C74 C75 C76 C79 177.6(6) . . . . ?
C74 C73 C78 P2 177.6(5) . . . . ?
C74 C73 C78 C77 -3.8(10) . . . . ?
C74 C73 C72 C71 -179.0(7) . . . . ?
C74 C73 C72 C85 2.8(11) . . . . ?
C18 C17 C22 C21 -3.6(9) . . . . ?
C18 C17 C16 C23 -145.4(6) . . . . ?
C18 C17 C16 C15 32.1(8) . . . . ?
C18 C19 C20 C21 -0.4(8) . . . . ?
C18 C19 C20 B1 174.5(6) . . . . ?
C26 C27 C32 C31 -178.4(7) . . . . ?
C26 C25 C40 C39 5.9(10) . . . . ?
C27 C28 C29 C30 -5.1(10) . . . . ?
C27 C28 C29 B1 177.4(7) . . . . ?
C27 C26 C25 N1 -1.2(7) . . . . ?
C27 C26 C25 C40 174.1(6) . . . . ?
C27 C26 C37 C38 -179.4(7) . . . . ?
C27 C32 C31 C33 176.8(6) . . . . ?
C27 C32 C31 C30 -2.9(10) . . . . ?
C45 C46 C47 C48 177.4(7) . . . . ?
C45 C46 C47 C58 -0.6(11) . . . . ?
C75 C74 C73 C78 4.0(10) . . . . ?
C75 C74 C73 C72 -178.8(6) . . . . ?
C75 C76 C77 C78 -0.6(9) . . . . ?
C75 C76 C79 C80 30.0(9) . . . . ?
C75 C76 C79 C84 -151.0(6) . . . . ?
C46 N2 C21 C22 175.1(6) . . . . ?
C46 N2 C21 C20 -4.2(8) . . . . ?
C46 N2 C53 C52 174.1(7) . . . . ?
C46 N2 C53 C48 1.7(7) . . . . ?
C46 C45 C60 C59 1.7(11) . . . . ?
C46 C45 B1 C20 4.2(9) . . . . ?
C46 C45 B1 C29 -172.5(7) . . . . ?
C46 C47 C48 C53 -0.9(8) . . . . ?
C46 C47 C48 C49 -178.8(8) . . . . ?
C46 C47 C58 C59 0.8(11) . . . . ?
C25 N1 C28 C27 -0.7(7) . . . . ?
C25 N1 C28 C29 176.8(6) . . . . ?
C25 N1 C19 C18 2.7(9) . . . . ?
C25 N1 C19 C20 -176.1(6) . . . . ?
C25 C26 C27 C28 0.8(8) . . . . ?
C25 C26 C27 C32 -178.5(7) . . . . ?
C25 C26 C37 C38 -1.7(10) . . . . ?
C25 C40 C39 C38 -1.8(11) . . . . ?
C81 N3 C89 C90 -165.2(6) . . . . ?
C81 N3 C89 C104 17.9(12) . . . . ?
C81 N3 C92 C93 -12.9(10) . . . . ?
C81 N3 C92 C91 167.8(6) . . . . ?
C81 C80 C79 C76 179.1(6) . . . . ?
C81 C80 C79 C84 0.1(9) . . . . ?
C81 C82 B2 C109 179.1(6) . . . . ?
C81 C82 B2 C93 -3.9(10) . . . . ?
C19 N1 C28 C27 171.6(6) . . . . ?
C19 N1 C28 C29 -10.9(9) . . . . ?
C19 N1 C25 C26 -170.2(6) . . . . ?
C19 N1 C25 C40 15.4(11) . . . . ?
C19 C20 C21 N2 -179.6(5) . . . . ?
C19 C20 C21 C22 1.1(8) . . . . ?
C19 C20 B1 C45 179.9(6) . . . . ?
C19 C20 B1 C29 -2.8(9) . . . . ?
C22 C17 C18 C19 4.2(9) . . . . ?
C22 C17 C16 C23 32.4(9) . . . . ?
C22 C17 C16 C15 -150.1(6) . . . . ?
C80 C81 C82 C83 -1.0(9) . . . . ?
C80 C81 C82 B2 175.6(7) . . . . ?
C80 C79 C84 C83 -1.7(10) . . . . ?
C116 N4 C83 C84 4.7(11) . . . . ?
C116 N4 C83 C82 -172.5(7) . . . . ?
C116 N4 C114 C109 171.2(7) . . . . ?
C116 N4 C114 C113 -3.8(8) . . . . ?
C116 C117 C118 C119 7.7(12) . . . . ?
C116 C115 C120 C119 3.5(12) . . . . ?
C76 C77 C78 P2 -179.4(5) . . . . ?
C76 C77 C78 C73 2.1(10) . . . . ?
C76 C79 C84 C83 179.3(6) . . . . ?
C73 C74 C75 C76 -2.7(10) . . . . ?
C77 C76 C79 C80 -153.5(6) . . . . ?
C77 C76 C79 C84 25.6(9) . . . . ?
C16 C17 C18 C19 -178.0(5) . . . . ?
C16 C17 C22 C21 178.6(5) . . . . ?
C16 C23 C24 C13 -3.0(10) . . . . ?
C14 P1 C1 C2 -15.1(8) . . . . ?
C14 P1 C1 C6 157.2(7) . . . . ?
C14 P1 C7 C8 -6.0(7) . . . . ?
C14 P1 C7 C12 -178.5(11) . . . . ?
C14 C13 C8 C9 -179.5(8) . . . . ?
C14 C13 C8 C7 -1.1(9) . . . . ?
C14 C13 C24 C23 5.8(10) . . . . ?
C33 C31 C30 C29 179.5(7) . . . . ?
C21 N2 C46 C45 3.3(10) . . . . ?
C21 N2 C46 C47 178.6(5) . . . . ?
C21 N2 C53 C52 -6.9(12) . . . . ?
C21 N2 C53 C48 -179.3(6) . . . . ?
C21 C20 B1 C45 -5.6(9) . . . . ?
C21 C20 B1 C29 171.7(6) . . . . ?
C83 N4 C116 C117 5.4(13) . . . . ?
C83 N4 C116 C115 -176.9(7) . . . . ?
C83 N4 C114 C109 -7.5(11) . . . . ?
C83 N4 C114 C113 177.4(6) . . . . ?
C83 C82 B2 C109 -4.6(10) . . . . ?
C83 C82 B2 C93 172.5(6) . . . . ?
C13 C14 C15 C16 0.8(10) . . . . ?
C13 C8 C9 C10 178.0(9) . . . . ?
C13 C8 C7 P1 5.1(9) . . . . ?
C13 C8 C7 C12 178.5(9) . . . . ?
C41 C38 C37 C26 -178.1(6) . . . . ?
C41 C38 C39 C40 179.9(7) . . . . ?
C52 C53 C48 C47 -174.0(6) . . . . ?
C52 C53 C48 C49 4.2(10) . . . . ?
C29 C28 C27 C26 -177.5(6) . . . . ?
C29 C28 C27 C32 1.9(10) . . . . ?
C47 C48 C49 C50 172.7(8) . . . . ?
C47 C58 C59 C60 0.2(12) . . . . ?
C47 C58 C59 C61 176.2(7) . . . . ?
C78 P2 C71 C72 -2.2(6) . . . . ?
C78 P2 C71 C88 177.1(7) . . . . ?
C78 P2 C65 C70 -69.4(5) . . . . ?
C78 P2 C65 C66 107.5(5) . . . . ?
C78 C73 C72 C71 -1.6(8) . . . . ?
C78 C73 C72 C85 -179.8(6) . . . . ?
C53 N2 C46 C45 -177.6(7) . . . . ?
C53 N2 C46 C47 -2.3(7) . . . . ?
C53 N2 C21 C22 -3.7(9) . . . . ?
C53 N2 C21 C20 177.0(6) . . . . ?
C53 C52 C51 C50 -0.4(10) . . . . ?
C53 C48 C49 C50 -5.0(12) . . . . ?
C79 C76 C77 C78 -177.4(6) . . . . ?
C89 N3 C81 C80 -1.2(10) . . . . ?
C89 N3 C81 C82 178.9(6) . . . . ?
C89 N3 C92 C93 178.3(7) . . . . ?
C89 N3 C92 C91 -1.1(7) . . . . ?
C89 C90 C91 C92 2.2(8) . . . . ?
C89 C90 C91 C96 -178.9(8) . . . . ?
C89 C90 C101 C102 4.1(11) . . . . ?
C54 C50 C49 C48 -173.2(7) . . . . ?
C54 C50 C51 C52 176.0(7) . . . . ?
C32 C31 C30 C29 -0.8(11) . . . . ?
C84 C83 C82 C81 -0.6(9) . . . . ?
C84 C83 C82 B2 -177.3(7) . . . . ?
C37 C26 C27 C28 178.6(7) . . . . ?
C37 C26 C27 C32 -0.6(14) . . . . ?
C37 C26 C25 N1 -179.4(6) . . . . ?
C37 C26 C25 C40 -4.1(10) . . . . ?
C37 C38 C41 C42 -62.7(9) . . . . ?
C37 C38 C41 C44 62.0(9) . . . . ?
C37 C38 C41 C43 -179.5(7) . . . . ?
C37 C38 C39 C40 -3.9(10) . . . . ?
C117 C116 C115 C113 174.8(7) . . . . ?
C117 C116 C115 C120 -0.9(11) . . . . ?
C48 C47 C58 C59 -176.4(8) . . . . ?
C2 C1 C6 C5 -4.9(16) . . . . ?
C2 C3 C4 C5 -0.1(17) . . . . ?
C23 C16 C15 C14 2.1(9) . . . . ?
C58 C47 C48 C53 176.5(8) . . . . ?
C58 C47 C48 C49 -1.4(15) . . . . ?
C58 C59 C60 C45 -1.6(12) . . . . ?
C58 C59 C61 C62 15.5(13) . . . . ?
C58 C59 C61 C64 -105.3(11) . . . . ?
C58 C59 C61 C63 129.5(10) . . . . ?
C55 C54 C50 C49 -138.9(8) . . . . ?
C55 C54 C50 C51 45.2(9) . . . . ?
C8 C13 C24 C23 -174.8(6) . . . . ?
C8 C9 C10 C11 3.4(19) . . . . ?
C8 C7 C12 C11 3.5(18) . . . . ?
C118 C119 C121 C122 -16.9(13) . . . . ?
C118 C119 C121 C124 104.9(11) . . . . ?
C118 C119 C121 C123 -137.9(10) . . . . ?
C118 C119 C120 C115 -0.5(12) . . . . ?
C24 C13 C8 C9 1.1(12) . . . . ?
C24 C13 C8 C7 179.5(7) . . . . ?
C9 C8 C7 P1 -176.4(7) . . . . ?
C9 C8 C7 C12 -2.9(13) . . . . ?
C9 C10 C11 C12 -3(2) . . . . ?
C39 C38 C41 C42 113.4(8) . . . . ?
C39 C38 C41 C44 -121.9(8) . . . . ?
C39 C38 C41 C43 -3.4(10) . . . . ?
C39 C38 C37 C26 5.6(10) . . . . ?
C111 C112 C113 C114 1.2(12) . . . . ?
C111 C112 C113 C115 172.9(8) . . . . ?
C60 C45 C46 N2 174.1(6) . . . . ?
C60 C45 C46 C47 -0.6(10) . . . . ?
C60 C45 B1 C20 -172.8(7) . . . . ?
C60 C45 B1 C29 10.5(13) . . . . ?
C60 C59 C61 C62 -168.6(10) . . . . ?
C60 C59 C61 C64 70.6(11) . . . . ?
C60 C59 C61 C63 -54.6(11) . . . . ?
C94 C93 B2 C109 4.5(14) . . . . ?
C94 C93 B2 C82 -172.2(7) . . . . ?
C90 C89 C104 C103 6.0(10) . . . . ?
C49 C50 C51 C52 -0.1(10) . . . . ?
C109 C114 C113 C112 0.1(12) . . . . ?
C109 C114 C113 C115 -173.5(7) . . . . ?
C102 C103 C104 C89 -2.1(10) . . . . ?
C92 N3 C81 C80 -167.5(6) . . . . ?
C92 N3 C81 C82 12.6(9) . . . . ?
C92 N3 C89 C90 2.4(7) . . . . ?
C92 N3 C89 C104 -174.5(7) . . . . ?
C92 C93 B2 C109 -178.8(7) . . . . ?
C92 C93 B2 C82 4.5(10) . . . . ?
C71 P2 C78 C73 1.3(5) . . . . ?
C71 P2 C78 C77 -177.3(6) . . . . ?
C71 P2 C65 C70 28.0(6) . . . . ?
C71 P2 C65 C66 -155.2(5) . . . . ?
C71 C88 C87 C86 0.3(14) . . . . ?
C93 C94 C95 C96 -2.7(12) . . . . ?
C93 C94 C95 C97 176.6(7) . . . . ?
C93 C92 C91 C90 180.0(7) . . . . ?
C93 C92 C91 C96 0.9(11) . . . . ?
C121 C119 C118 C117 178.7(8) . . . . ?
C121 C119 C120 C115 175.7(8) . . . . ?
C112 C111 C110 C109 2.2(14) . . . . ?
C112 C111 C125 C126 -169.3(11) . . . . ?
C112 C111 C125 C128 60.6(14) . . . . ?
C112 C111 C125 C127 -56.4(13) . . . . ?
C112 C111 C125 C130 -127(2) . . . . ?
C112 C111 C125 C1A 4(3) . . . . ?
C112 C111 C125 C1B 120(2) . . . . ?
C112 C113 C115 C116 -171.4(8) . . . . ?
C112 C113 C115 C120 3.6(15) . . . . ?
C30 C29 B1 C45 5.8(13) . . . . ?
C30 C29 B1 C20 -171.0(7) . . . . ?
C105 C102 C103 C104 177.2(7) . . . . ?
C105 C102 C101 C90 -178.3(7) . . . . ?
C110 C111 C112 C113 -2.3(13) . . . . ?
C110 C111 C125 C126 21.5(15) . . . . ?
C110 C111 C125 C128 -108.6(14) . . . . ?
C110 C111 C125 C127 134.3(12) . . . . ?
C110 C111 C125 C130 64(2) . . . . ?
C110 C111 C125 C1A -166(2) . . . . ?
C110 C111 C125 C1B -49(2) . . . . ?
C110 C109 C114 N4 -174.7(7) . . . . ?
C110 C109 C114 C113 -0.4(11) . . . . ?
C110 C109 B2 C93 3.3(14) . . . . ?
C110 C109 B2 C82 179.9(8) . . . . ?
C57 C54 C50 C49 104.9(9) . . . . ?
C57 C54 C50 C51 -71.0(10) . . . . ?
C1 P1 C14 C13 118.7(5) . . . . ?
C1 P1 C14 C15 -60.5(7) . . . . ?
C1 P1 C7 C8 -116.1(7) . . . . ?
C1 P1 C7 C12 71.4(11) . . . . ?
C1 C2 C3 C4 -1.2(14) . . . . ?
C1 C6 C5 C4 4(2) . . . . ?
C72 C73 C78 P2 -0.2(7) . . . . ?
C72 C73 C78 C77 178.5(6) . . . . ?
C72 C71 C88 C87 -1.7(12) . . . . ?
C72 C85 C86 C87 -1.6(13) . . . . ?
C91 C90 C101 C102 -178.1(7) . . . . ?
C91 C92 C93 C94 0.0(11) . . . . ?
C91 C92 C93 B2 -177.3(7) . . . . ?
C91 C96 C95 C94 3.5(11) . . . . ?
C91 C96 C95 C97 -175.9(7) . . . . ?
C114 N4 C116 C117 -173.2(8) . . . . ?
C114 N4 C116 C115 4.4(8) . . . . ?
C114 N4 C83 C84 -176.9(6) . . . . ?
C114 N4 C83 C82 5.9(9) . . . . ?
C114 C109 C110 C111 -0.9(13) . . . . ?
C114 C109 B2 C93 -173.2(8) . . . . ?
C114 C109 B2 C82 3.5(10) . . . . ?
C114 C113 C115 C116 1.0(8) . . . . ?
C114 C113 C115 C120 176.0(8) . . . . ?
C51 C52 C53 N2 -173.5(7) . . . . ?
C51 C52 C53 C48 -1.7(9) . . . . ?
C51 C50 C49 C48 2.8(11) . . . . ?
C82 C81 C80 C79 1.3(10) . . . . ?
C82 C83 C84 C79 2.0(10) . . . . ?
C3 C2 C1 P1 175.8(7) . . . . ?
C3 C2 C1 C6 3.7(13) . . . . ?
C3 C4 C5 C6 -1(2) . . . . ?
C88 C71 C72 C73 -176.8(6) . . . . ?
C88 C71 C72 C85 1.5(11) . . . . ?
C88 C87 C86 C85 1.4(16) . . . . ?
C113 C115 C120 C119 -171.0(8) . . . . ?
C7 P1 C14 C13 5.4(6) . . . . ?
C7 P1 C14 C15 -173.8(7) . . . . ?
C7 P1 C1 C2 84.6(8) . . . . ?
C7 P1 C1 C6 -103.0(8) . . . . ?
C7 C8 C9 C10 -0.3(13) . . . . ?
C115 C116 C117 C118 -4.3(11) . . . . ?
C15 C16 C23 C24 -0.9(9) . . . . ?
C15 C14 C13 C8 175.8(6) . . . . ?
C15 C14 C13 C24 -4.8(10) . . . . ?
C34 C33 C31 C32 -62.1(9) . . . . ?
C34 C33 C31 C30 117.6(9) . . . . ?
C36 C33 C31 C32 -179.9(7) . . . . ?
C36 C33 C31 C30 -0.2(10) . . . . ?
C95 C94 C93 C92 1.0(11) . . . . ?
C95 C94 C93 B2 177.8(8) . . . . ?
C95 C96 C91 C90 178.5(8) . . . . ?
C95 C96 C91 C92 -2.7(11) . . . . ?
C86 C85 C72 C73 178.3(7) . . . . ?
C86 C85 C72 C71 0.2(11) . . . . ?
C61 C59 C60 C45 -177.8(7) . . . . ?
C103 C102 C105 C106 -121.1(8) . . . . ?
C103 C102 C105 C108 -0.6(11) . . . . ?
C103 C102 C105 C107 121.0(8) . . . . ?
C103 C102 C101 C90 -0.1(11) . . . . ?
C120 C119 C118 C117 -5.1(12) . . . . ?
C120 C119 C121 C122 167.0(9) . . . . ?
C120 C119 C121 C124 -71.1(12) . . . . ?
C120 C119 C121 C123 46.0(12) . . . . ?
B1 C45 C46 N2 -3.3(10) . . . . ?
B1 C45 C46 C47 -178.0(6) . . . . ?
B1 C45 C60 C59 178.8(8) . . . . ?
B1 C20 C21 N2 5.6(8) . . . . ?
B1 C20 C21 C22 -173.8(6) . . . . ?
B1 C29 C30 C31 -178.4(7) . . . . ?
C10 C11 C12 C7 -1(2) . . . . ?
C35 C33 C31 C32 59.1(10) . . . . ?
C35 C33 C31 C30 -121.2(9) . . . . ?
C56 C54 C50 C49 -14.4(12) . . . . ?
C56 C54 C50 C51 169.7(8) . . . . ?
C125 C111 C112 C113 -172.1(8) . . . . ?
C125 C111 C110 C109 171.5(9) . . . . ?
C70 C65 C66 C67 0.0 . . . . ?
C65 P2 C78 C73 112.6(5) . . . . ?
C65 P2 C78 C77 -66.0(6) . . . . ?
C65 P2 C71 C72 -111.6(6) . . . . ?
C65 P2 C71 C88 67.7(7) . . . . ?
C65 C70 C69 C68 0.0 . . . . ?
C65 C66 C67 C68 0.0 . . . . ?
C66 C67 C68 C69 0.0 . . . . ?
C67 C68 C69 C70 0.0 . . . . ?
C69 C70 C65 P2 176.8(6) . . . . ?
C69 C70 C65 C66 0.0 . . . . ?
C98 C97 C95 C94 67.3(12) . . . . ?
C98 C97 C95 C96 -113.3(10) . . . . ?
B2 C109 C110 C111 -177.4(9) . . . . ?
B2 C109 C114 N4 2.4(11) . . . . ?
B2 C109 C114 C113 176.8(7) . . . . ?
C100 C97 C95 C94 -171.0(9) . . . . ?
C100 C97 C95 C96 8.3(12) . . . . ?
C99 C97 C95 C94 -56.8(12) . . . . ?
C99 C97 C95 C96 122.5(11) . . . . ?
C104 C89 C90 C91 174.6(6) . . . . ?
C104 C89 C90 C101 -7.0(10) . . . . ?
C101 C90 C91 C92 -175.8(8) . . . . ?
C101 C90 C91 C96 3.1(14) . . . . ?
C101 C102 C105 C106 56.9(10) . . . . ?
C101 C102 C105 C108 177.4(8) . . . . ?
C101 C102 C105 C107 -61.0(10) . . . . ?
C101 C102 C103 C104 -1.0(10) . . . . ?
C98A C97 C95 C94 10(2) . . . . ?
C98A C97 C95 C96 -170.6(19) . . . . ?
C129 C97 C95 C94 126(2) . . . . ?
C129 C97 C95 C96 -54(2) . . . . ?
C99A C97 C95 C94 -116(2) . . . . ?
C99A C97 C95 C96 63(2) . . . . ?

loop_
_platon_squeeze_void_nr
_platon_squeeze_void_average_x
_platon_squeeze_void_average_y
_platon_squeeze_void_average_z
_platon_squeeze_void_volume
_platon_squeeze_void_count_electrons
_platon_squeeze_void_content
1 -0.011 -0.009 -0.002 9154 2169 '48 CH2Cl2,12 CH3OH'
2 0.231 0.686 0.951 30 2 ' '
3 0.219 0.540 0.099 12 1 ' '
4 0.314 0.545 0.617 30 2 ' '
5 0.322 0.781 0.433 13 2 ' '
6 0.455 0.768 0.283 30 2 ' '
7 0.459 0.679 0.768 13 1 ' '
8 0.545 0.313 0.382 31 2 ' '
9 0.541 0.220 0.898 13 1 ' '
10 0.686 0.231 0.051 31 3 ' '
11 0.679 0.459 0.232 13 2 ' '
12 0.769 0.455 0.717 30 2 ' '
13 0.781 0.322 0.567 13 2 ' '
